data_7124616
loop_
_publ_author_name
'Taylor, Christopher G. P.'
'Piper, Jerico R.'
'Ward, Michael D.'

_publ_section_title
;
 Binding of chemical warfare agent simulants as guests in a coordination
 cage: contributions to binding and a fluorescence-based response.
;
_journal_issue 37
_journal_name_full 'Chemical communications (Cambridge, England)'
_journal_page_first 6225
_journal_page_last 6228
_journal_paper_doi 10.1039/c6cc02021f
_journal_volume 52
_journal_year 2016
_chemical_formula_moiety '12(C28 H22 N6) Co8, 16(B F4), C6 H15 O3 P, H2 O'
_chemical_formula_sum 'C342 H280 B16 Co8 F64 N72 O3.5 P'
_chemical_formula_weight 7345.73
_space_group_crystal_system monoclinic
_space_group_IT_number 15
_space_group_name_Hall '-C 2yc'
_space_group_name_H-M_alt 'C 1 2/c 1'
_atom_sites_solution_hydrogens geom
_audit_creation_method SHELXL-2014/7
_audit_update_record
;
2016-03-07 deposited with the CCDC.
2016-03-22 downloaded from the CCDC.
;
_cell_angle_alpha 90
_cell_angle_beta 96.4980(10)
_cell_angle_gamma 90
_cell_formula_units_Z 4
_cell_length_a 32.8826(6)
_cell_length_b 30.1786(6)
_cell_length_c 40.0732(8)
_cell_measurement_temperature 100(2)
_cell_volume 39511.2(13)
_computing_cell_refinement 'Bruker SAINT'
_computing_data_collection 'Bruker APEX2'
_computing_data_reduction 'Bruker SAINT'
_computing_molecular_graphics 'Bruker SHELXTL'
_computing_publication_material 'Bruker SHELXTL'
_computing_structure_refinement 'SHELXL-2014/7 (Sheldrick, 2014)'
_computing_structure_solution 'SHELXS-97 (Sheldrick 2008)'
_diffrn_ambient_temperature 100(2)
_diffrn_detector_area_resol_mean 'sealed tube'
_diffrn_measured_fraction_theta_full 0.992
_diffrn_measured_fraction_theta_max 0.992
_diffrn_measurement_device_type 'Bruker APEX-II CCD'
_diffrn_measurement_method '\f and \w scans'
_diffrn_radiation_type CuK\a
_diffrn_radiation_wavelength 1.54178
_diffrn_reflns_av_R_equivalents 0.0588
_diffrn_reflns_av_unetI/netI 0.0532
_diffrn_reflns_Laue_measured_fraction_full 0.992
_diffrn_reflns_Laue_measured_fraction_max 0.992
_diffrn_reflns_limit_h_max 37
_diffrn_reflns_limit_h_min -37
_diffrn_reflns_limit_k_max 34
_diffrn_reflns_limit_k_min -34
_diffrn_reflns_limit_l_max 45
_diffrn_reflns_limit_l_min -29
_diffrn_reflns_number 115078
_diffrn_reflns_point_group_measured_fraction_full 0.992
_diffrn_reflns_point_group_measured_fraction_max 0.992
_diffrn_reflns_theta_full 61.269
_diffrn_reflns_theta_max 61.269
_diffrn_reflns_theta_min 1.993
_exptl_absorpt_coefficient_mu 3.362
_exptl_absorpt_correction_T_max 0.7520
_exptl_absorpt_correction_T_min 0.6432
_exptl_absorpt_correction_type multi-scan
_exptl_absorpt_process_details sadabs
_exptl_crystal_colour yellow
_exptl_crystal_density_diffrn 1.235
_exptl_crystal_description BLOCK
_exptl_crystal_F_000 15004
_exptl_crystal_recrystallization_method 'Re-crystallisation from solvent'
_exptl_crystal_size_max 0.430
_exptl_crystal_size_mid 0.280
_exptl_crystal_size_min 0.280
_refine_diff_density_max 2.384
_refine_diff_density_min -1.113
_refine_diff_density_rms 0.125
_refine_ls_extinction_method none
_refine_ls_goodness_of_fit_ref 1.561
_refine_ls_hydrogen_treatment constr
_refine_ls_matrix_type full
_refine_ls_number_parameters 1681
_refine_ls_number_reflns 30236
_refine_ls_number_restraints 2478
_refine_ls_restrained_S_all 1.539
_refine_ls_R_factor_all 0.1379
_refine_ls_R_factor_gt 0.1143
_refine_ls_shift/su_max 0.002
_refine_ls_shift/su_mean 0.000
_refine_ls_structure_factor_coef Fsqd
_refine_ls_weighting_details 'w=1/[\s^2^(Fo^2^)+(0.2000P)^2^] where P=(Fo^2^+2Fc^2^)/3'
_refine_ls_weighting_scheme calc
_refine_ls_wR_factor_gt 0.3583
_refine_ls_wR_factor_ref 0.3782
_reflns_Friedel_coverage 0.000
_reflns_number_gt 23154
_reflns_number_total 30236
_reflns_threshold_expression 'I > 2\s(I)'
_cod_data_source_file c6cc02021f2.cif
_cod_data_source_block imw1849_0m_a_sq
_cod_original_sg_symbol_H-M 'C 2/c'
_cod_original_formula_sum 'C342 H280 B16 Co8 F64 N72 O3.50 P'
_cod_database_code 7124616
_shelx_shelxl_version_number 2014/7
_shelx_space_group_comment
; 
The symmetry employed for this shelxl refinement is uniquely defined 
by the following loop, which should always be used as a source of 
symmetry information in preference to the above space-group names. 
They are only intended as comments. 
;
_shelx_estimated_absorpt_t_min 0.326
_shelx_estimated_absorpt_t_max 0.453
_solvent_exptl_crystal_recrystallization_method MeOH

loop_
_space_group_symop_operation_xyz
'x, y, z'
'-x, y, -z+1/2'
'x+1/2, y+1/2, z'
'-x+1/2, y+1/2, -z+1/2'
'-x, -y, -z'
'x, -y, z-1/2'
'-x+1/2, -y+1/2, -z'
'x+1/2, -y+1/2, z-1/2'

loop_
_atom_site_label
_atom_site_type_symbol
_atom_site_fract_x
_atom_site_fract_y
_atom_site_fract_z
_atom_site_U_iso_or_equiv
_atom_site_adp_type
_atom_site_occupancy
_atom_site_site_symmetry_order
_atom_site_calc_flag
_atom_site_refinement_flags_posn
_atom_site_refinement_flags_adp
_atom_site_refinement_flags_occupancy
_atom_site_disorder_assembly
_atom_site_disorder_group
Co1 Co 0.76598(3) 1.04139(4) 0.61576(3) 0.0291(3) Uani 1 1 d . . . . .
Co2 Co 0.64439(3) 0.71391(4) 0.72376(2) 0.0250(3) Uani 1 1 d . . . . .
Co3 Co 0.59873(3) 0.98348(4) 0.36114(3) 0.0264(3) Uani 1 1 d . . . . .
Co4 Co 1.01310(3) 0.84175(3) 0.53503(2) 0.0232(3) Uani 1 1 d . . . . .
N11A N 0.79961(13) 1.04302(15) 0.57331(9) 0.0394(15) Uani 1 1 d G U . . .
C12A C 0.79251(13) 1.00708(13) 0.55174(10) 0.0315(15) Uani 1 1 d G U . . .
C13A C 0.81038(15) 1.00570(15) 0.52195(10) 0.0397(17) Uani 1 1 d G U . . .
H13A H 0.8055 0.9811 0.5072 0.048 Uiso 1 1 calc R U . . .
C14A C 0.83537(15) 1.04025(18) 0.51372(10) 0.047(2) Uani 1 1 d G U . . .
H14A H 0.8476 1.0393 0.4934 0.057 Uiso 1 1 calc R U . . .
C15A C 0.84247(16) 1.07618(16) 0.53529(12) 0.051(2) Uani 1 1 d G U . . .
H15A H 0.8595 1.0998 0.5297 0.061 Uiso 1 1 calc R U . . .
C16A C 0.82459(15) 1.07757(14) 0.56509(11) 0.049(2) Uani 1 1 d G U . . .
H16A H 0.8294 1.1021 0.5798 0.058 Uiso 1 1 calc R U . . .
N21A N 0.74492(13) 0.98207(12) 0.58863(9) 0.0278(12) Uani 1 1 d G U . . .
N22A N 0.71649(12) 0.94678(14) 0.58942(9) 0.0329(13) Uani 1 1 d G U . . .
C34H C 0.71989(15) 0.91927(13) 0.56112(11) 0.0383(17) Uani 1 1 d G U . . .
H34H H 0.7045 0.8932 0.5554 0.046 Uiso 1 1 calc R U . . .
C24A C 0.75043(15) 0.93757(16) 0.54284(10) 0.0397(18) Uani 1 1 d G U . . .
H24A H 0.7590 0.9259 0.5228 0.048 Uiso 1 1 calc R U . . .
C25A C 0.76590(13) 0.97638(15) 0.55984(10) 0.0306(15) Uani 1 1 d G U . . .
C26A C 0.6926(2) 0.9390(2) 0.61500(17) 0.0320(15) Uani 1 1 d . U . . .
H26A H 0.6663 0.9260 0.6052 0.038 Uiso 1 1 calc R U . . .
H26B H 0.6865 0.9677 0.6253 0.038 Uiso 1 1 calc R U . . .
N31A N 0.59863(12) 0.70033(15) 0.75819(9) 0.0360(14) Uani 1 1 d G U . . .
C32A C 0.59856(14) 0.73065(14) 0.78429(11) 0.0354(15) Uani 1 1 d G U . . .
C33A C 0.57203(16) 0.72491(17) 0.80860(10) 0.053(2) Uani 1 1 d G U . . .
H33A H 0.5720 0.7456 0.8264 0.064 Uiso 1 1 calc R U . . .
C34A C 0.54556(15) 0.6889(2) 0.80679(11) 0.059(2) Uani 1 1 d G U . . .
H34A H 0.5274 0.6849 0.8234 0.071 Uiso 1 1 calc R U . . .
C35A C 0.54563(15) 0.65855(17) 0.78069(13) 0.057(2) Uani 1 1 d G U . . .
H35A H 0.5275 0.6339 0.7795 0.068 Uiso 1 1 calc R U . . .
C36A C 0.57216(15) 0.66428(15) 0.75638(10) 0.0447(19) Uani 1 1 d G U . . .
H36A H 0.5722 0.6436 0.7385 0.054 Uiso 1 1 calc R U . . .
N41A N 0.65325(13) 0.76531(13) 0.75968(9) 0.0316(13) Uani 1 1 d G U . . .
N42A N 0.67979(12) 0.80202(14) 0.76693(10) 0.0345(13) Uani 1 1 d G U . . .
C43A C 0.66890(16) 0.82288(14) 0.79641(11) 0.0456(18) Uani 1 1 d G U . . .
H43A H 0.6816 0.8483 0.8069 0.055 Uiso 1 1 calc R U . . .
C44A C 0.63561(16) 0.79907(17) 0.80738(10) 0.0440(18) Uani 1 1 d G U . . .
H44A H 0.6222 0.8058 0.8265 0.053 Uiso 1 1 calc R U . . .
C45A C 0.62594(13) 0.76348(15) 0.78468(11) 0.0349(15) Uani 1 1 d G U . . .
C46A C 0.7058(2) 0.8165(2) 0.74447(18) 0.0348(16) Uani 1 1 d . U . . .
H46A H 0.7165 0.7903 0.7334 0.042 Uiso 1 1 calc R U . . .
H46B H 0.7294 0.8316 0.7572 0.042 Uiso 1 1 calc R U . . .
C51A C 0.71212(10) 0.90807(12) 0.64263(7) 0.0301(14) Uani 1 1 d G U . . .
C52A C 0.75271(10) 0.89555(13) 0.64201(9) 0.0373(16) Uani 1 1 d G U . . .
H52A H 0.7678 0.9064 0.6249 0.045 Uiso 1 1 calc R U . . .
C53A C 0.77125(8) 0.86718(14) 0.66649(10) 0.0374(17) Uani 1 1 d G U . . .
H53A H 0.7990 0.8586 0.6661 0.045 Uiso 1 1 calc R U . . .
C54A C 0.74920(8) 0.85131(12) 0.69160(9) 0.0371(17) Uani 1 1 d G U . . .
H54A H 0.7619 0.8319 0.7083 0.044 Uiso 1 1 calc R U . . .
C55A C 0.70861(7) 0.86383(8) 0.69222(6) 0.0306(14) Uani 1 1 d G U . . .
C56A C 0.69007(7) 0.89220(9) 0.66773(6) 0.0296(14) Uani 1 1 d G U . . .
C61A C 0.64948(8) 0.90472(12) 0.66835(9) 0.0351(16) Uani 1 1 d G U . . .
H61A H 0.6368 0.9241 0.6516 0.042 Uiso 1 1 calc R U . . .
C62A C 0.62743(8) 0.88885(14) 0.69346(10) 0.0375(17) Uani 1 1 d G U . . .
H62A H 0.5997 0.8974 0.6939 0.045 Uiso 1 1 calc R U . . .
C63A C 0.64596(10) 0.86047(13) 0.71794(9) 0.0342(16) Uani 1 1 d G U . . .
H63A H 0.6309 0.8496 0.7351 0.041 Uiso 1 1 calc R U . . .
C64A C 0.68655(10) 0.84796(12) 0.71732(8) 0.0331(15) Uani 1 1 d G U . . .
N11B N 0.79087(13) 1.10319(12) 0.63630(11) 0.0387(14) Uani 1 1 d G U . . .
C12B C 0.76798(12) 1.14040(15) 0.62584(11) 0.0424(18) Uani 1 1 d G U . . .
C13B C 0.78264(17) 1.18246(13) 0.63477(13) 0.054(2) Uani 1 1 d G U . . .
H13B H 0.7670 1.2079 0.6276 0.065 Uiso 1 1 calc R U . . .
C14B C 0.82018(17) 1.18730(13) 0.65416(13) 0.054(2) Uani 1 1 d G U . . .
H14B H 0.8302 1.2160 0.6603 0.065 Uiso 1 1 calc R U . . .
C15B C 0.84306(13) 1.15009(17) 0.66463(12) 0.050(2) Uani 1 1 d G U . . .
H15B H 0.8687 1.1534 0.6779 0.060 Uiso 1 1 calc R U . . .
C16B C 0.82841(13) 1.10803(14) 0.65570(12) 0.0420(18) Uani 1 1 d G U . . .
H16B H 0.8441 1.0826 0.6628 0.050 Uiso 1 1 calc R U . . .
N21B N 0.72474(13) 1.08982(13) 0.59357(11) 0.0339(13) Uani 1 1 d G U . . .
N22B N 0.68533(14) 1.08955(14) 0.57497(11) 0.0437(16) Uani 1 1 d G U . . .
C23B C 0.66862(14) 1.13282(17) 0.57631(15) 0.058(2) Uani 1 1 d G U . . .
H23B H 0.6426 1.1421 0.5660 0.069 Uiso 1 1 calc R U . . .
C24B C 0.69770(19) 1.15982(13) 0.59574(16) 0.062(2) Uani 1 1 d G U . . .
H24B H 0.6945 1.1903 0.6007 0.074 Uiso 1 1 calc R U . . .
C25B C 0.73238(14) 1.13325(15) 0.60641(13) 0.0459(19) Uani 1 1 d G U . . .
C26B C 0.6722(2) 1.0542(3) 0.55525(17) 0.0373(17) Uani 1 1 d . U . . .
H26C H 0.6421 1.0561 0.5501 0.045 Uiso 1 1 calc R U . . .
H26D H 0.6784 1.0267 0.5683 0.045 Uiso 1 1 calc R U . . .
N31B N 0.58021(13) 0.92540(12) 0.33425(10) 0.0336(13) Uani 1 1 d G U . . .
C32B C 0.60383(11) 0.88801(14) 0.34272(10) 0.0301(15) Uani 1 1 d G U . . .
C33B C 0.59206(15) 0.84714(12) 0.32883(12) 0.0408(17) Uani 1 1 d G U . . .
H33B H 0.6082 0.8216 0.3346 0.049 Uiso 1 1 calc R U . . .
C34B C 0.55666(16) 0.84366(14) 0.30648(12) 0.053(2) Uani 1 1 d G U . . .
H34B H 0.5486 0.8157 0.2970 0.064 Uiso 1 1 calc R U . . .
C35B C 0.53304(13) 0.88105(18) 0.29802(11) 0.055(2) Uani 1 1 d G U . . .
H35B H 0.5088 0.8787 0.2827 0.066 Uiso 1 1 calc R U . . .
C36B C 0.54481(12) 0.92192(15) 0.31190(11) 0.0455(19) Uani 1 1 d G U . . .
H36B H 0.5287 0.9475 0.3061 0.055 Uiso 1 1 calc R U . . .
N41B N 0.64797(11) 0.93837(11) 0.37576(10) 0.0243(12) Uani 1 1 d G U . . .
N42B N 0.68693(11) 0.93728(12) 0.39506(10) 0.0303(13) Uani 1 1 d G U . . .
C43B C 0.70176(11) 0.89309(14) 0.39493(11) 0.0342(16) Uani 1 1 d G U . . .
H43B H 0.7272 0.8829 0.4059 0.041 Uiso 1 1 calc R U . . .
C44B C 0.67196(14) 0.86688(10) 0.37555(12) 0.0340(16) Uani 1 1 d G U . . .
H44B H 0.6739 0.8360 0.3713 0.041 Uiso 1 1 calc R U . . .
C45B C 0.63872(11) 0.89487(13) 0.36371(10) 0.0268(14) Uani 1 1 d G U . . .
C46B C 0.7032(2) 0.9718(2) 0.41465(17) 0.0315(15) Uani 1 1 d . U . . .
H46C H 0.6965 0.9998 0.4025 0.038 Uiso 1 1 calc R U . . .
H46D H 0.7334 0.9687 0.4175 0.038 Uiso 1 1 calc R U . . .
C51B C 0.69102(11) 1.05016(11) 0.52190(7) 0.0330(15) Uani 1 1 d G U . . .
C52B C 0.71717(12) 1.08306(10) 0.51273(9) 0.0391(17) Uani 1 1 d G U . . .
H52B H 0.7237 1.1076 0.5272 0.047 Uiso 1 1 calc R U . . .
C53B C 0.73378(12) 1.08001(11) 0.48242(10) 0.0408(18) Uani 1 1 d G U . . .
H53B H 0.7517 1.1025 0.4761 0.049 Uiso 1 1 calc R U . . .
C54B C 0.72424(11) 1.04407(11) 0.46129(8) 0.0371(16) Uani 1 1 d G U . . .
H54B H 0.7356 1.0420 0.4406 0.044 Uiso 1 1 calc R U . . .
C55B C 0.69809(8) 1.01117(9) 0.47046(6) 0.0308(15) Uani 1 1 d G U . . .
C56B C 0.68148(8) 1.01422(9) 0.50077(6) 0.0315(15) Uani 1 1 d G U . . .
C61B C 0.65533(11) 0.98132(11) 0.50995(8) 0.0349(16) Uani 1 1 d G U . . .
H61B H 0.6440 0.9834 0.5307 0.042 Uiso 1 1 calc R U . . .
C62B C 0.64578(11) 0.94537(10) 0.48882(9) 0.0338(16) Uani 1 1 d G U . . .
H62B H 0.6279 0.9229 0.4951 0.041 Uiso 1 1 calc R U . . .
C63B C 0.66239(12) 0.94233(10) 0.45851(9) 0.0354(16) Uani 1 1 d G U . . .
H63B H 0.6559 0.9178 0.4441 0.043 Uiso 1 1 calc R U . . .
C64B C 0.68854(11) 0.97522(11) 0.44933(7) 0.0295(14) Uani 1 1 d G U . . .
N11C N 0.72867(11) 1.03204(14) 0.65540(8) 0.0303(13) Uani 1 1 d G U . . .
C12C C 0.74637(9) 1.00629(15) 0.68193(10) 0.0296(14) Uani 1 1 d G U . . .
C13C C 0.72363(13) 0.99428(15) 0.70770(9) 0.0350(16) Uani 1 1 d G U . . .
H13C H 0.7357 0.9767 0.7258 0.042 Uiso 1 1 calc R U . . .
C14C C 0.68319(12) 1.00802(16) 0.70695(9) 0.0384(17) Uani 1 1 d G U . . .
H14C H 0.6676 0.9998 0.7246 0.046 Uiso 1 1 calc R U . . .
C15C C 0.66549(10) 1.03377(17) 0.68043(11) 0.0356(16) Uani 1 1 d G U . . .
H15C H 0.6378 1.0432 0.6799 0.043 Uiso 1 1 calc R U . . .
C16C C 0.68823(12) 1.04578(15) 0.65466(9) 0.0384(17) Uani 1 1 d G U . . .
H16C H 0.6761 1.0634 0.6365 0.046 Uiso 1 1 calc R U . . .
N21C N 0.80550(12) 1.00751(16) 0.65273(9) 0.0358(14) Uani 1 1 d G U . . .
N22C N 0.84762(11) 0.99630(18) 0.65884(10) 0.0447(16) Uani 1 1 d G U . . .
C23C C 0.85486(12) 0.9783(2) 0.69171(11) 0.054(2) Uani 1 1 d G U . . .
H23C H 0.8804 0.9680 0.7023 0.065 Uiso 1 1 calc R U . . .
C24C C 0.81721(15) 0.9784(2) 0.70592(9) 0.047(2) Uani 1 1 d G U . . .
H24C H 0.8131 0.9682 0.7277 0.057 Uiso 1 1 calc R U . . .
C25C C 0.78670(10) 0.99644(18) 0.68182(11) 0.0341(15) Uani 1 1 d G U . . .
C26C C 0.8735(2) 1.0005(3) 0.6348(2) 0.048(2) Uani 1 1 d . U . . .
H26E H 0.9019 1.0026 0.6461 0.057 Uiso 1 1 calc R U . . .
H26F H 0.8673 1.0286 0.6226 0.057 Uiso 1 1 calc R U . . .
N31C N 1.05252(11) 0.83696(14) 0.49509(8) 0.0275(12) Uani 1 1 d G U . . .
C32C C 1.03733(10) 0.85781(14) 0.46533(10) 0.0294(14) Uani 1 1 d G U . . .
C33C C 1.05892(13) 0.85557(16) 0.43749(8) 0.0361(17) Uani 1 1 d G U . . .
H33C H 1.0485 0.8698 0.4172 0.043 Uiso 1 1 calc R U . . .
C34C C 1.09569(13) 0.83249(18) 0.43941(9) 0.0434(18) Uani 1 1 d G U . . .
H34C H 1.1104 0.8310 0.4204 0.052 Uiso 1 1 calc R U . . .
C35C C 1.11087(11) 0.81164(17) 0.46916(11) 0.0440(19) Uani 1 1 d G U . . .
H35C H 1.1360 0.7959 0.4705 0.053 Uiso 1 1 calc R U . . .
C36C C 1.08929(12) 0.81388(15) 0.49700(9) 0.0375(17) Uani 1 1 d G U . . .
H36C H 1.0997 0.7996 0.5173 0.045 Uiso 1 1 calc R U . . .
N41C N 0.97764(10) 0.86964(13) 0.49245(8) 0.0221(11) Uani 1 1 d G U . . .
N42C N 0.93841(9) 0.88920(14) 0.48483(8) 0.0266(12) Uani 1 1 d G U . . .
C43C C 0.93634(11) 0.90768(14) 0.45210(9) 0.0266(14) Uani 1 1 d G U . . .
H43C H 0.9136 0.9228 0.4406 0.032 Uiso 1 1 calc R U . . .
C44C C 0.97430(13) 0.89954(16) 0.43948(8) 0.0297(15) Uani 1 1 d G U . . .
H44C H 0.9814 0.9083 0.4181 0.036 Uiso 1 1 calc R U . . .
C45C C 0.99982(9) 0.87603(15) 0.46442(10) 0.0283(14) Uani 1 1 d G U . . .
C46C C 0.90975(19) 0.8899(2) 0.50708(16) 0.0253(14) Uani 1 1 d . U . . .
H46E H 0.9121 0.8621 0.5203 0.030 Uiso 1 1 calc R U . . .
H46F H 0.8822 0.8902 0.4942 0.030 Uiso 1 1 calc R U . . .
C51C C 0.87181(11) 0.96303(11) 0.60924(7) 0.0349(16) Uani 1 1 d G U . . .
C52C C 0.84643(11) 0.92738(13) 0.61422(8) 0.0383(17) Uani 1 1 d G U . . .
H52C H 0.8313 0.9270 0.6331 0.046 Uiso 1 1 calc R U . . .
C53C C 0.84317(10) 0.89226(11) 0.59163(9) 0.0335(16) Uani 1 1 d G U . . .
H53C H 0.8258 0.8679 0.5950 0.040 Uiso 1 1 calc R U . . .
C54C C 0.86530(10) 0.89280(9) 0.56406(8) 0.0304(15) Uani 1 1 d G U . . .
H54C H 0.8631 0.8688 0.5486 0.036 Uiso 1 1 calc R U . . .
C55C C 0.89068(7) 0.92846(8) 0.55908(6) 0.0269(14) Uani 1 1 d G U . . .
C56C C 0.89394(7) 0.96358(8) 0.58167(6) 0.0296(14) Uani 1 1 d G U . . .
C61C C 0.91932(10) 0.99924(9) 0.57670(8) 0.0326(15) Uani 1 1 d G U . . .
H61C H 0.9215 1.0232 0.5921 0.039 Uiso 1 1 calc R U . . .
C62C C 0.94145(10) 0.99978(11) 0.54913(9) 0.0313(15) Uani 1 1 d G U . . .
H62C H 0.9588 1.0242 0.5457 0.038 Uiso 1 1 calc R U . . .
C63C C 0.93820(10) 0.96467(12) 0.52654(7) 0.0289(15) Uani 1 1 d G U . . .
H63C H 0.9533 0.9650 0.5077 0.035 Uiso 1 1 calc R U . . .
C64C C 0.91281(10) 0.92901(10) 0.53152(7) 0.0266(14) Uani 1 1 d G U . . .
N11D N 0.68853(10) 0.67145(12) 0.75035(9) 0.0273(12) Uani 1 1 d G U . . .
C12D C 0.68635(11) 0.62723(13) 0.74062(9) 0.0277(14) Uani 1 1 d G U . . .
C13D C 0.71567(13) 0.59731(10) 0.75450(11) 0.0331(15) Uani 1 1 d G U . . .
H13D H 0.7142 0.5671 0.7478 0.040 Uiso 1 1 calc R U . . .
C14D C 0.74716(12) 0.61162(13) 0.77810(11) 0.0352(16) Uani 1 1 d G U . . .
H14D H 0.7672 0.5912 0.7876 0.042 Uiso 1 1 calc R U . . .
C15D C 0.74934(11) 0.65584(14) 0.78783(10) 0.0380(17) Uani 1 1 d G U . . .
H15D H 0.7709 0.6656 0.8040 0.046 Uiso 1 1 calc R U . . .
C16D C 0.72003(13) 0.68576(11) 0.77396(10) 0.0341(16) Uani 1 1 d G U . . .
H16D H 0.7215 0.7160 0.7806 0.041 Uiso 1 1 calc R U . . .
N21D N 0.63037(12) 0.65022(10) 0.70190(10) 0.0264(12) Uani 1 1 d G U . . .
N22D N 0.59849(11) 0.63049(13) 0.67999(10) 0.0326(13) Uani 1 1 d G U . . .
C23D C 0.60363(14) 0.58380(12) 0.68180(11) 0.0386(17) Uani 1 1 d G U . . .
H23D H 0.5866 0.5624 0.6697 0.046 Uiso 1 1 calc R U . . .
C24D C 0.63869(15) 0.57468(11) 0.70484(12) 0.0378(16) Uani 1 1 d G U . . .
H24D H 0.6492 0.5461 0.7109 0.045 Uiso 1 1 calc R U . . .
C25D C 0.65522(11) 0.61573(14) 0.71726(10) 0.0309(14) Uani 1 1 d G U . . .
C26D C 0.5701(2) 0.6547(2) 0.65927(16) 0.0315(15) Uani 1 1 d . U . . .
H26G H 0.5631 0.6817 0.6714 0.038 Uiso 1 1 calc R U . . .
H26H H 0.5448 0.6369 0.6548 0.038 Uiso 1 1 calc R U . . .
N31D N 0.44189(12) 0.68920(13) 0.42934(10) 0.0331(13) Uani 1 1 d G U . . .
C32D C 0.44221(13) 0.73524(13) 0.43042(11) 0.0357(16) Uani 1 1 d G U . . .
C33D C 0.41358(15) 0.75924(12) 0.40955(14) 0.0458(19) Uani 1 1 d G U . . .
H33D H 0.4138 0.7907 0.4103 0.055 Uiso 1 1 calc R U . . .
C34D C 0.38464(14) 0.73721(16) 0.38760(14) 0.060(2) Uani 1 1 d G U . . .
H34D H 0.3651 0.7536 0.3733 0.072 Uiso 1 1 calc R U . . .
C35D C 0.38432(15) 0.69117(17) 0.38652(13) 0.061(2) Uani 1 1 d G U . . .
H35D H 0.3645 0.6761 0.3715 0.073 Uiso 1 1 calc R U . . .
C36D C 0.41294(15) 0.66717(12) 0.40740(12) 0.0447(19) Uani 1 1 d G U . . .
H36D H 0.4127 0.6357 0.4067 0.054 Uiso 1 1 calc R U . . .
N41D N 0.50100(12) 0.72660(10) 0.47090(10) 0.0278(12) Uani 1 1 d G U . . .
N42D N 0.52891(11) 0.75426(13) 0.49092(10) 0.0314(13) Uani 1 1 d G U . . .
C43D C 0.51706(14) 0.79897(11) 0.48446(11) 0.0358(16) Uani 1 1 d G U . . .
H43D H 0.5304 0.8244 0.4944 0.043 Uiso 1 1 calc R U . . .
C44D C 0.48183(14) 0.79894(12) 0.46044(12) 0.0342(16) Uani 1 1 d G U . . .
H44D H 0.4674 0.8244 0.4515 0.041 Uiso 1 1 calc R U . . .
C45D C 0.47190(11) 0.75421(14) 0.45206(10) 0.0328(15) Uani 1 1 d G U . . .
C46D C 0.5591(2) 0.7389(2) 0.51384(16) 0.0267(14) Uani 1 1 d . U . . .
H46G H 0.5814 0.7612 0.5164 0.032 Uiso 1 1 calc R U . . .
H46H H 0.5705 0.7116 0.5048 0.032 Uiso 1 1 calc R U . . .
C51D C 0.58420(9) 0.66841(12) 0.62570(6) 0.0288(14) Uani 1 1 d G U . . .
C52D C 0.62246(9) 0.65461(12) 0.61819(8) 0.0283(15) Uani 1 1 d G U . . .
H52D H 0.6397 0.6378 0.6341 0.034 Uiso 1 1 calc R U . . .
C53D C 0.63553(8) 0.66543(13) 0.58741(9) 0.0360(17) Uani 1 1 d G U . . .
H53D H 0.6617 0.6560 0.5823 0.043 Uiso 1 1 calc R U . . .
C54D C 0.61034(8) 0.69005(12) 0.56415(7) 0.0294(15) Uani 1 1 d G U . . .
H54D H 0.6193 0.6974 0.5431 0.035 Uiso 1 1 calc R U . . .
C55D C 0.57209(7) 0.70385(8) 0.57167(6) 0.0283(14) Uani 1 1 d G U . . .
C56D C 0.55902(7) 0.69303(9) 0.60244(6) 0.0303(15) Uani 1 1 d G U . . .
C61D C 0.52076(8) 0.70683(13) 0.60995(7) 0.0338(16) Uani 1 1 d G U . . .
H61D H 0.5118 0.6994 0.6310 0.041 Uiso 1 1 calc R U . . .
C62D C 0.49558(8) 0.73145(13) 0.58669(9) 0.0351(16) Uani 1 1 d G U . . .
H62D H 0.4694 0.7409 0.5918 0.042 Uiso 1 1 calc R U . . .
C63D C 0.50865(9) 0.74227(12) 0.55592(8) 0.0302(15) Uani 1 1 d G U . . .
H63D H 0.4914 0.7591 0.5400 0.036 Uiso 1 1 calc R U . . .
C64D C 0.54690(9) 0.72847(11) 0.54840(6) 0.0270(14) Uani 1 1 d G U . . .
N11E N 0.60488(11) 0.75433(14) 0.69108(9) 0.0298(13) Uani 1 1 d G U . . .
C12E C 0.62189(10) 0.76998(15) 0.66313(10) 0.0291(14) Uani 1 1 d G U . . .
C13E C 0.59866(13) 0.79602(16) 0.63953(9) 0.0366(17) Uani 1 1 d G U . . .
H13E H 0.6103 0.8067 0.6204 0.044 Uiso 1 1 calc R U . . .
C14E C 0.55841(13) 0.80641(16) 0.64388(10) 0.0448(19) Uani 1 1 d G U . . .
H14E H 0.5425 0.8242 0.6278 0.054 Uiso 1 1 calc R U . . .
C15E C 0.54140(10) 0.79077(18) 0.67183(11) 0.0445(19) Uani 1 1 d G U . . .
H15E H 0.5139 0.7979 0.6748 0.053 Uiso 1 1 calc R U . . .
C16E C 0.56464(12) 0.76473(16) 0.69543(9) 0.0402(18) Uani 1 1 d G U . . .
H16E H 0.5530 0.7540 0.7145 0.048 Uiso 1 1 calc R U . . .
N21E N 0.68432(11) 0.73572(14) 0.68703(8) 0.0253(12) Uani 1 1 d G U . . .
N22E N 0.72541(10) 0.73274(15) 0.67949(9) 0.0295(12) Uani 1 1 d G U . . .
C23E C 0.72811(11) 0.75528(18) 0.64871(10) 0.0409(18) Uani 1 1 d G U . . .
H23E H 0.7521 0.7585 0.6377 0.049 Uiso 1 1 calc R U . . .
C24E C 0.68870(14) 0.77218(18) 0.63723(9) 0.0408(18) Uani 1 1 d G U . . .
H24E H 0.6817 0.7887 0.6172 0.049 Uiso 1 1 calc R U . . .
C25E C 0.66164(10) 0.76009(16) 0.66091(11) 0.0299(15) Uani 1 1 d G U . . .
C26E C 0.7551(2) 0.7065(2) 0.69674(16) 0.0288(15) Uani 1 1 d . U . . .
H26I H 0.7522 0.7084 0.7210 0.035 Uiso 1 1 calc R U . . .
H26J H 0.7823 0.7187 0.6934 0.035 Uiso 1 1 calc R U . . .
N31E N 0.95350(13) 0.47656(16) 0.65890(12) 0.0415(16) Uani 1 1 d G U . . .
C32E C 0.94634(13) 0.4503(2) 0.68615(13) 0.049(2) Uani 1 1 d G U . . .
C33E C 0.97592(18) 0.4204(2) 0.69953(15) 0.072(3) Uani 1 1 d G U . . .
H33E H 0.9710 0.4025 0.7181 0.087 Uiso 1 1 calc R U . . .
C34E C 1.01265(17) 0.4167(2) 0.68566(19) 0.101(4) Uani 1 1 d G U . . .
H34E H 1.0329 0.3962 0.6948 0.121 Uiso 1 1 calc R U . . .
C35E C 1.01981(14) 0.4429(3) 0.65841(18) 0.090(4) Uani 1 1 d G U . . .
H35E H 1.0449 0.4403 0.6489 0.108 Uiso 1 1 calc R U . . .
C36E C 0.99023(15) 0.4728(2) 0.64503(14) 0.059(3) Uani 1 1 d G U . . .
H36E H 0.9951 0.4908 0.6264 0.071 Uiso 1 1 calc R U . . .
N41E N 0.88111(12) 0.48531(13) 0.68194(10) 0.0312(13) Uani 1 1 d G U . . .
N42E N 0.84403(10) 0.48027(14) 0.69659(11) 0.0326(13) Uani 1 1 d G U . . .
C43E C 0.84989(13) 0.44634(16) 0.72121(11) 0.0384(17) Uani 1 1 d G U . . .
H43E H 0.8301 0.4361 0.7349 0.046 Uiso 1 1 calc R U . . .
C44E C 0.89060(15) 0.43041(15) 0.72179(12) 0.0406(17) Uani 1 1 d G U . . .
H44E H 0.9028 0.4076 0.7359 0.049 Uiso 1 1 calc R U . . .
C45E C 0.90989(10) 0.45450(16) 0.69752(12) 0.0358(16) Uani 1 1 d G U . . .
C46E C 0.8103(2) 0.5064(2) 0.68693(18) 0.0320(15) Uani 1 1 d . U . . .
H46I H 0.7859 0.4917 0.6942 0.038 Uiso 1 1 calc R U . . .
H46J H 0.8064 0.5078 0.6621 0.038 Uiso 1 1 calc R U . . .
C51E C 0.75379(9) 0.65726(9) 0.68630(9) 0.0277(14) Uani 1 1 d G U . . .
C52E C 0.72097(9) 0.64299(12) 0.66397(9) 0.0331(16) Uani 1 1 d G U . . .
H52E H 0.7002 0.6633 0.6557 0.040 Uiso 1 1 calc R U . . .
C53E C 0.71852(8) 0.59894(13) 0.65382(8) 0.0370(17) Uani 1 1 d G U . . .
H53E H 0.6961 0.5892 0.6386 0.044 Uiso 1 1 calc R U . . .
C54E C 0.74888(9) 0.56916(10) 0.66599(8) 0.0376(17) Uani 1 1 d G U . . .
H54E H 0.7472 0.5391 0.6590 0.045 Uiso 1 1 calc R U . . .
C55E C 0.78170(7) 0.58343(8) 0.68831(6) 0.0286(14) Uani 1 1 d G U . . .
C56E C 0.78416(7) 0.62749(8) 0.69847(6) 0.0279(14) Uani 1 1 d G U . . .
C61E C 0.81698(9) 0.64176(9) 0.72079(8) 0.0277(14) Uani 1 1 d G U . . .
H61E H 0.8187 0.6719 0.7277 0.033 Uiso 1 1 calc R U . . .
C62E C 0.84734(8) 0.61199(12) 0.73296(8) 0.0305(15) Uani 1 1 d G U . . .
H62E H 0.8698 0.6217 0.7482 0.037 Uiso 1 1 calc R U . . .
C63E C 0.84489(9) 0.56793(11) 0.72280(9) 0.0310(15) Uani 1 1 d G U . . .
H63E H 0.8656 0.5476 0.7311 0.037 Uiso 1 1 calc R U . . .
C64E C 0.81207(9) 0.55366(9) 0.70048(9) 0.0285(14) Uani 1 1 d G U . . .
N11F N 0.61944(13) 1.03783(12) 0.39241(10) 0.0331(13) Uani 1 1 d G U . . .
C12F C 0.60336(13) 1.03908(13) 0.42302(11) 0.0348(15) Uani 1 1 d G U . . .
C13F C 0.61374(15) 1.07351(16) 0.44542(9) 0.0442(18) Uani 1 1 d G U . . .
H13F H 0.6027 1.0744 0.4663 0.053 Uiso 1 1 calc R U . . .
C14F C 0.64020(16) 1.10668(14) 0.43721(12) 0.053(2) Uani 1 1 d G U . . .
H14F H 0.6473 1.1302 0.4525 0.064 Uiso 1 1 calc R U . . .
C15F C 0.65628(15) 1.10542(13) 0.40660(14) 0.051(2) Uani 1 1 d G U . . .
H15F H 0.6744 1.1281 0.4010 0.061 Uiso 1 1 calc R U . . .
C16F C 0.64590(14) 1.07100(15) 0.38420(10) 0.0406(17) Uani 1 1 d G U . . .
H16F H 0.6569 1.0701 0.3633 0.049 Uiso 1 1 calc R U . . .
N21F N 0.56870(12) 0.97236(14) 0.40501(9) 0.0301(12) Uani 1 1 d G U . . .
N22F N 0.53809(13) 0.94455(13) 0.41610(10) 0.0358(13) Uani 1 1 d G U . . .
C23F C 0.52765(15) 0.96160(17) 0.44704(11) 0.0460(19) Uani 1 1 d G U . . .
H23F H 0.5080 0.9495 0.4601 0.055 Uiso 1 1 calc R U . . .
C24F C 0.55181(17) 0.99995(17) 0.45507(10) 0.0443(18) Uani 1 1 d G U . . .
H24F H 0.5511 1.0180 0.4744 0.053 Uiso 1 1 calc R U . . .
C25F C 0.57718(14) 1.00660(13) 0.42909(12) 0.0352(15) Uani 1 1 d G U . . .
C26F C 0.5249(2) 0.9061(2) 0.40053(17) 0.0322(15) Uani 1 1 d . U . . .
H26K H 0.5251 0.9099 0.3760 0.039 Uiso 1 1 calc R U . . .
H26L H 0.4961 0.9010 0.4047 0.039 Uiso 1 1 calc R U . . .
N31F N 0.46627(11) 0.59305(11) 0.44928(9) 0.0276(12) Uani 1 1 d G U . . .
C32F C 0.48131(11) 0.57800(12) 0.42027(9) 0.0255(14) Uani 1 1 d G U . . .
C33F C 0.46715(13) 0.53831(13) 0.40566(8) 0.0294(15) Uani 1 1 d G U . . .
H33F H 0.4774 0.5280 0.3858 0.035 Uiso 1 1 calc R U . . .
C34F C 0.43796(13) 0.51368(11) 0.42006(10) 0.0311(15) Uani 1 1 d G U . . .
H34F H 0.4283 0.4866 0.4101 0.037 Uiso 1 1 calc R U . . .
C35F C 0.42293(12) 0.52874(13) 0.44907(10) 0.0318(15) Uani 1 1 d G U . . .
H35F H 0.4030 0.5119 0.4589 0.038 Uiso 1 1 calc R U . . .
C36F C 0.43708(12) 0.56842(13) 0.46368(8) 0.0310(15) Uani 1 1 d G U . . .
H36F H 0.4268 0.5787 0.4835 0.037 Uiso 1 1 calc R U . . .
N41F N 0.52262(11) 0.64301(13) 0.42433(8) 0.0240(11) Uani 1 1 d G U . . .
N42F N 0.55246(12) 0.66316(11) 0.40628(10) 0.0296(12) Uani 1 1 d G U . . .
C43F C 0.55777(13) 0.63588(15) 0.37823(9) 0.0310(15) Uani 1 1 d G U . . .
H43F H 0.5759 0.6414 0.3619 0.037 Uiso 1 1 calc R U . . .
C44F C 0.53122(14) 0.59887(13) 0.37895(10) 0.0300(15) Uani 1 1 d G U . . .
H44F H 0.5285 0.5753 0.3631 0.036 Uiso 1 1 calc R U . . .
C45F C 0.50950(12) 0.60327(12) 0.40744(10) 0.0272(14) Uani 1 1 d G U . . .
C46F C 0.5714(2) 0.7026(2) 0.41535(17) 0.0303(15) Uani 1 1 d . U . . .
H46K H 0.5993 0.7022 0.4084 0.036 Uiso 1 1 calc R U . . .
H46L H 0.5741 0.7052 0.4401 0.036 Uiso 1 1 calc R U . . .
C51F C 0.54967(11) 0.86481(8) 0.41140(9) 0.0323(15) Uani 1 1 d G U . . .
C53F C 0.58309(11) 0.86980(10) 0.43564(9) 0.0325(15) Uani 1 1 d G U . . .
H53F H 0.5909 0.8985 0.4437 0.039 Uiso 1 1 calc R U . . .
C52F C 0.60506(10) 0.83282(12) 0.44800(8) 0.0348(16) Uani 1 1 d G U . . .
H52F H 0.6279 0.8362 0.4646 0.042 Uiso 1 1 calc R U . . .
C54F C 0.59361(9) 0.79084(10) 0.43614(8) 0.0326(15) Uani 1 1 d G U . . .
H54F H 0.6086 0.7656 0.4446 0.039 Uiso 1 1 calc R U . . .
C55F C 0.56019(7) 0.78585(8) 0.41190(6) 0.0299(14) Uani 1 1 d G U . . .
C56F C 0.53822(7) 0.82283(8) 0.39953(6) 0.0301(14) Uani 1 1 d G U . . .
C61F C 0.50480(9) 0.81784(11) 0.37530(8) 0.0361(16) Uani 1 1 d G U . . .
H61F H 0.4898 0.8431 0.3668 0.043 Uiso 1 1 calc R U . . .
C62F C 0.49335(10) 0.77586(12) 0.36343(8) 0.0371(17) Uani 1 1 d G U . . .
H62F H 0.4705 0.7725 0.3469 0.044 Uiso 1 1 calc R U . . .
C63F C 0.51531(11) 0.73888(10) 0.37579(9) 0.0330(16) Uani 1 1 d G U . . .
H63F H 0.5075 0.7102 0.3677 0.040 Uiso 1 1 calc R U . . .
C64F C 0.54874(10) 0.74387(8) 0.40003(9) 0.0286(14) Uani 1 1 d G U . . .
B11S B 0.2915(3) 0.7379(3) 0.3151(2) 0.100(9) Uiso 0.5 1 d D U P A -2
F11S F 0.3062(2) 0.7741(2) 0.33409(17) 0.0345(18) Uiso 0.5 1 d D U P A -2
F12S F 0.2510(2) 0.7312(3) 0.3200(2) 0.060(3) Uiso 0.5 1 d D U P A -2
F13S F 0.3145(2) 0.7009(2) 0.3254(2) 0.059(3) Uiso 0.5 1 d D U P A -2
F14S F 0.2934(3) 0.7462(3) 0.28121(19) 0.089(4) Uiso 0.5 1 d D U P A -2
B21S B 0.43516(16) 0.90405(18) 0.47001(13) 0.0240(16) Uiso 1 1 d D . . . .
F21S F 0.40635(16) 0.87973(18) 0.48475(13) 0.0822(17) Uiso 1 1 d D . . . .
F22S F 0.47382(14) 0.89500(18) 0.48655(13) 0.0761(16) Uiso 1 1 d D . . . .
F23S F 0.43439(15) 0.89090(16) 0.43678(10) 0.0644(14) Uiso 1 1 d D . . . .
F24S F 0.42751(17) 0.94840(16) 0.47210(14) 0.0790(17) Uiso 1 1 d D . . . .
B31S B 0.67540(16) 0.54748(18) 0.56758(13) 0.0273(17) Uiso 1 1 d D . . . .
F31S F 0.70374(12) 0.58157(13) 0.56980(10) 0.0444(11) Uiso 1 1 d D . . . .
F32S F 0.69557(15) 0.50735(15) 0.57297(13) 0.0711(15) Uiso 1 1 d D . . . .
F33S F 0.64865(12) 0.55327(14) 0.59170(10) 0.0460(11) Uiso 1 1 d D . . . .
F34S F 0.65344(13) 0.54722(15) 0.53625(10) 0.0546(12) Uiso 1 1 d D . . . .
B41S B 0.48992(17) 0.55761(19) 0.65235(14) 0.0350(19) Uiso 1 1 d D . . . .
F41S F 0.52332(12) 0.55518(14) 0.63432(10) 0.0490(11) Uiso 1 1 d D . . . .
F42S F 0.45894(16) 0.58136(19) 0.63467(14) 0.0902(19) Uiso 1 1 d D . . . .
F43S F 0.47589(15) 0.51506(14) 0.65731(12) 0.0629(14) Uiso 1 1 d D . . . .
F44S F 0.50202(13) 0.57783(14) 0.68283(10) 0.0515(12) Uiso 1 1 d D . . . .
B51S B 0.6490(2) 0.7289(2) 0.34150(18) 0.057(3) Uiso 1 1 d D . . . .
F51S F 0.6682(2) 0.7197(2) 0.31331(16) 0.115(2) Uiso 1 1 d D . . . .
F52S F 0.6719(2) 0.7596(2) 0.35978(19) 0.138(3) Uiso 1 1 d D . . . .
F53S F 0.6108(2) 0.7463(3) 0.3307(2) 0.164(4) Uiso 1 1 d D . . . .
F54S F 0.6438(2) 0.6908(2) 0.35829(16) 0.104(2) Uiso 1 1 d D . . . .
B61S B 0.4421(3) 0.9626(3) 0.2852(2) 0.038(4) Uiso 0.5 1 d D . P . .
F61S F 0.4758(3) 0.9803(5) 0.2733(3) 0.118(5) Uiso 0.5 1 d D . P . .
F62S F 0.4503(3) 0.9538(3) 0.31903(18) 0.056(2) Uiso 0.5 1 d D . P . .
F63S F 0.4324(5) 0.9231(4) 0.2689(3) 0.183(9) Uiso 0.5 1 d D . P . .
F64S F 0.4099(3) 0.9912(4) 0.2800(3) 0.100(4) Uiso 0.5 1 d D . P . .
B71S B 0.8694(2) 0.6656(3) 0.44885(18) 0.030(4) Uiso 0.5 1 d D . P B -2
F71S F 0.8598(2) 0.6425(2) 0.41993(14) 0.0320(17) Uiso 0.5 1 d D . P B -2
F72S F 0.8432(2) 0.6535(3) 0.47138(17) 0.045(2) Uiso 0.5 1 d D . P B -2
F73S F 0.9083(2) 0.6585(3) 0.4632(2) 0.068(3) Uiso 0.5 1 d D . P B -2
F74S F 0.8648(3) 0.7097(2) 0.4409(2) 0.057(3) Uiso 0.5 1 d D . P B -2
P11G P 0.80856(13) 0.79644(14) 0.50207(10) 0.0421(10) Uiso 0.5 1 d D U P C -1
O11G O 0.8481(4) 0.7996(4) 0.5105(3) 0.020(4) Uiso 0.5 1 d . U P C -1
C11G C 0.7882(3) 0.8531(3) 0.4908(3) 0.031(3) Uiso 0.5 1 d D U P C -1
H11A H 0.7931 0.8731 0.5104 0.037 Uiso 0.5 1 calc R U P C -1
H11B H 0.8022 0.8655 0.4722 0.037 Uiso 0.5 1 calc R U P C -1
C12G C 0.7422(3) 0.8488(5) 0.4798(3) 0.030(3) Uiso 0.5 1 d D U P C -1
H12A H 0.7308 0.8781 0.4737 0.045 Uiso 0.5 1 calc R U P C -1
H12B H 0.7377 0.8290 0.4604 0.045 Uiso 0.5 1 calc R U P C -1
H12C H 0.7287 0.8366 0.4984 0.045 Uiso 0.5 1 calc R U P C -1
O21G O 0.7962(4) 0.7746(4) 0.4654(2) 0.058(3) Uiso 0.5 1 d D U P C -1
C22G C 0.8051(6) 0.7293(4) 0.4582(5) 0.058(5) Uiso 0.5 1 d D U P C -1
H22A H 0.8184 0.7332 0.4375 0.069 Uiso 0.5 1 calc R U P C -1
H22B H 0.7773 0.7185 0.4502 0.069 Uiso 0.5 1 calc R U P C -1
C23G C 0.825(2) 0.6856(15) 0.471(2) 0.37(4) Uiso 0.5 1 d D U P C -1
H23A H 0.8216 0.6630 0.4538 0.553 Uiso 0.5 1 calc R U P C -1
H23G H 0.8545 0.6905 0.4780 0.553 Uiso 0.5 1 calc R U P C -1
H23H H 0.8124 0.6755 0.4910 0.553 Uiso 0.5 1 calc R U P C -1
O31G O 0.7832(3) 0.7665(3) 0.5252(2) 0.054(3) Uiso 0.5 1 d D U P C -1
C32G C 0.7908(5) 0.7713(7) 0.5608(3) 0.065(5) Uiso 0.5 1 d D U P C -1
H32A H 0.8174 0.7864 0.5670 0.078 Uiso 0.5 1 calc R U P C -1
H32B H 0.7915 0.7420 0.5719 0.078 Uiso 0.5 1 calc R U P C -1
C33G C 0.7551(6) 0.7996(7) 0.5712(6) 0.076(6) Uiso 0.5 1 d D U P C -1
H33G H 0.7588 0.8041 0.5956 0.114 Uiso 0.5 1 calc R U P C -1
H33H H 0.7548 0.8284 0.5599 0.114 Uiso 0.5 1 calc R U P C -1
H33I H 0.7292 0.7843 0.5647 0.114 Uiso 0.5 1 calc R U P C -1
O31H O 0.7832(3) 0.7665(3) 0.5252(2) 0.054(3) Uiso 0 1 d D U P D -2
C32H C 0.790(14) 0.769(19) 0.5610(12) 0.06(3) Uiso 0 1 d D U P D -2
H32C H 0.8182 0.7811 0.5677 0.073 Uiso 0 1 calc R U P D -2
H32D H 0.7888 0.7392 0.5708 0.073 Uiso 0 1 calc R U P D -2
C33H C 0.758(15) 0.800(19) 0.57(2) 0.07(5) Uiso 0 1 d D U P D -2
H33J H 0.7634 0.8014 0.5988 0.101 Uiso 0 1 calc R U P D -2
H33K H 0.7602 0.8293 0.5647 0.101 Uiso 0 1 calc R U P D -2
H33L H 0.7309 0.7876 0.5678 0.101 Uiso 0 1 calc R U P D -2
O11H O 0.8518(7) 0.7958(8) 0.5176(6) 0.014(7) Uiso 0.25 1 d . . P E -2
F81S F 0.53119(18) 0.84490(19) 0.73987(14) 0.0709(15) Uiso 1 1 d . . . . .
F82S F 0.5000 0.7793(4) 0.7500 0.113(3) Uiso 1 2 d S . P . .
F83S F 0.4712(3) 0.8138(4) 0.7121(3) 0.065(3) Uiso 0.5 1 d . . P . .
B81S B 0.5000 0.8230(8) 0.7500 0.092(6) Uiso 1 2 d S . P . .

loop_
_atom_site_aniso_label
_atom_site_aniso_U_11
_atom_site_aniso_U_22
_atom_site_aniso_U_33
_atom_site_aniso_U_23
_atom_site_aniso_U_13
_atom_site_aniso_U_12
Co1 0.0278(6) 0.0361(7) 0.0236(6) -0.0115(5) 0.0042(5) -0.0067(5)
Co2 0.0229(6) 0.0324(6) 0.0202(5) 0.0047(5) 0.0043(4) 0.0038(5)
Co3 0.0216(6) 0.0279(6) 0.0292(6) 0.0039(5) 0.0013(4) 0.0035(5)
Co4 0.0214(6) 0.0239(6) 0.0237(5) 0.0005(5) 0.0001(4) 0.0012(4)
N11A 0.039(4) 0.050(4) 0.029(3) -0.013(3) 0.006(3) -0.012(3)
C12A 0.030(4) 0.036(4) 0.029(3) -0.010(3) 0.005(3) 0.005(3)
C13A 0.037(4) 0.055(5) 0.027(3) -0.002(3) 0.004(3) 0.000(3)
C14A 0.036(4) 0.073(6) 0.035(4) 0.003(4) 0.015(3) 0.002(4)
C15A 0.046(5) 0.063(5) 0.046(4) 0.000(4) 0.017(4) -0.007(4)
C16A 0.046(5) 0.053(5) 0.050(4) -0.005(4) 0.018(4) -0.024(4)
N21A 0.025(3) 0.029(3) 0.029(3) -0.007(2) 0.005(2) -0.005(2)
N22A 0.034(3) 0.034(3) 0.029(3) -0.004(3) -0.003(2) -0.007(3)
C34H 0.039(4) 0.033(4) 0.041(4) -0.016(3) -0.002(3) -0.004(3)
C24A 0.037(4) 0.046(4) 0.035(4) -0.017(3) 0.002(3) 0.000(3)
C25A 0.035(4) 0.034(4) 0.022(3) -0.009(3) 0.001(3) 0.003(3)
C26A 0.021(3) 0.035(4) 0.039(4) 0.000(3) -0.002(3) -0.002(3)
N31A 0.032(3) 0.050(4) 0.027(3) 0.013(3) 0.007(2) 0.007(3)
C32A 0.035(4) 0.045(4) 0.027(3) 0.011(3) 0.006(3) 0.013(3)
C33A 0.047(5) 0.071(6) 0.044(4) 0.009(4) 0.016(4) 0.024(4)
C34A 0.043(5) 0.092(7) 0.046(5) 0.008(4) 0.023(4) -0.002(4)
C35A 0.033(5) 0.096(7) 0.044(4) 0.006(4) 0.015(4) -0.015(4)
C36A 0.040(4) 0.062(5) 0.033(4) 0.010(4) 0.009(3) -0.005(4)
N41A 0.033(3) 0.037(3) 0.025(3) 0.005(2) 0.003(2) 0.013(3)
N42A 0.043(4) 0.030(3) 0.030(3) 0.000(3) 0.004(2) 0.006(3)
C43A 0.063(5) 0.045(5) 0.027(4) -0.001(3) -0.004(3) 0.013(4)
C44A 0.060(5) 0.044(4) 0.029(4) -0.004(3) 0.010(3) 0.018(4)
C45A 0.041(4) 0.036(4) 0.030(4) 0.006(3) 0.013(3) 0.020(3)
C46A 0.035(4) 0.028(4) 0.040(4) 0.001(3) 0.001(3) 0.005(3)
C51A 0.027(3) 0.029(4) 0.033(3) -0.009(3) -0.001(3) -0.004(3)
C52A 0.026(4) 0.038(4) 0.049(4) -0.004(3) 0.006(3) -0.002(3)
C53A 0.022(4) 0.034(4) 0.057(5) 0.001(4) 0.007(3) 0.002(3)
C54A 0.027(4) 0.032(4) 0.051(4) 0.006(3) -0.002(3) 0.000(3)
C55A 0.032(3) 0.022(3) 0.038(4) -0.005(3) 0.004(3) 0.001(3)
C56A 0.025(3) 0.025(4) 0.038(4) -0.006(3) -0.001(3) -0.006(3)
C61A 0.032(4) 0.042(4) 0.031(3) -0.003(3) 0.000(3) 0.006(3)
C62A 0.026(4) 0.042(4) 0.046(4) 0.006(3) 0.010(3) 0.009(3)
C63A 0.034(4) 0.035(4) 0.035(4) -0.002(3) 0.009(3) 0.003(3)
C64A 0.036(4) 0.024(4) 0.039(4) -0.004(3) 0.002(3) 0.004(3)
N11B 0.040(3) 0.041(3) 0.034(3) -0.016(3) 0.001(3) -0.010(3)
C12B 0.063(5) 0.041(4) 0.023(3) -0.011(3) 0.004(3) -0.008(3)
C13B 0.085(6) 0.042(4) 0.034(4) -0.008(4) -0.002(4) -0.010(4)
C14B 0.071(6) 0.045(4) 0.045(5) -0.006(4) 0.005(4) -0.025(4)
C15B 0.055(5) 0.054(5) 0.042(4) -0.018(4) 0.004(4) -0.030(4)
C16B 0.042(4) 0.049(4) 0.035(4) -0.015(4) 0.005(3) -0.017(4)
N21B 0.042(3) 0.035(3) 0.024(3) -0.007(3) 0.002(2) -0.005(3)
N22B 0.053(4) 0.048(4) 0.028(3) -0.013(3) -0.005(3) 0.010(3)
C23B 0.059(5) 0.062(5) 0.049(5) -0.019(4) -0.010(4) 0.014(4)
C24B 0.077(6) 0.045(5) 0.059(5) -0.021(4) -0.010(5) 0.007(4)
C25B 0.056(5) 0.038(4) 0.043(4) -0.012(4) -0.002(3) 0.002(3)
C26B 0.044(4) 0.039(4) 0.026(3) -0.008(3) -0.007(3) 0.001(3)
N31B 0.030(3) 0.044(3) 0.026(3) 0.000(3) 0.002(2) -0.008(3)
C32B 0.038(4) 0.037(4) 0.017(3) 0.000(3) 0.009(3) -0.008(3)
C33B 0.047(4) 0.042(4) 0.034(4) 0.000(3) 0.010(3) -0.013(3)
C34B 0.062(5) 0.067(5) 0.031(4) -0.010(4) 0.008(4) -0.036(4)
C35B 0.048(5) 0.081(6) 0.034(4) -0.001(4) -0.007(4) -0.033(4)
C36B 0.037(4) 0.067(5) 0.031(4) 0.007(4) -0.002(3) -0.014(4)
N41B 0.022(3) 0.030(3) 0.021(3) -0.004(2) 0.002(2) 0.004(2)
N42B 0.020(3) 0.036(3) 0.033(3) -0.002(3) -0.001(2) 0.004(2)
C43B 0.035(4) 0.036(4) 0.033(4) -0.001(3) 0.010(3) 0.015(3)
C44B 0.040(4) 0.028(3) 0.036(4) -0.005(3) 0.011(3) 0.008(3)
C45B 0.031(3) 0.026(3) 0.025(3) -0.002(3) 0.009(2) 0.001(3)
C46B 0.029(4) 0.033(4) 0.031(3) 0.000(3) -0.001(3) 0.002(3)
C51B 0.034(4) 0.037(4) 0.026(3) -0.001(3) -0.005(3) 0.000(3)
C52B 0.049(5) 0.034(4) 0.030(3) -0.006(3) -0.012(3) -0.004(3)
C53B 0.041(4) 0.038(4) 0.042(4) 0.001(3) -0.003(3) -0.007(3)
C54B 0.033(4) 0.043(4) 0.033(4) -0.004(3) -0.003(3) 0.003(3)
C55B 0.025(4) 0.032(4) 0.032(3) -0.002(3) -0.010(3) 0.001(3)
C56B 0.022(4) 0.038(4) 0.032(3) -0.002(3) -0.007(3) 0.001(3)
C61B 0.036(4) 0.036(4) 0.032(4) -0.004(3) -0.001(3) 0.003(3)
C62B 0.035(4) 0.037(4) 0.027(3) -0.001(3) -0.004(3) -0.009(3)
C63B 0.028(4) 0.041(4) 0.036(4) -0.008(3) -0.005(3) 0.000(3)
C64B 0.021(3) 0.033(4) 0.034(3) -0.001(3) -0.002(3) 0.004(3)
N11C 0.026(3) 0.036(3) 0.030(3) -0.011(3) 0.005(2) -0.002(3)
C12C 0.032(3) 0.032(4) 0.025(3) -0.014(3) 0.002(3) -0.004(3)
C13C 0.041(4) 0.035(4) 0.028(3) -0.003(3) 0.000(3) -0.004(3)
C14C 0.038(4) 0.044(5) 0.033(4) -0.010(3) 0.007(3) -0.009(3)
C15C 0.030(4) 0.048(5) 0.030(3) -0.013(3) 0.011(3) -0.001(3)
C16C 0.031(4) 0.053(5) 0.032(4) -0.006(3) 0.007(3) 0.000(3)
N21C 0.028(3) 0.045(4) 0.034(3) -0.016(3) 0.000(2) 0.001(3)
N22C 0.026(3) 0.067(5) 0.039(3) -0.024(3) -0.002(2) 0.001(3)
C23C 0.037(4) 0.078(6) 0.046(4) -0.009(4) -0.005(3) 0.009(4)
C24C 0.041(4) 0.062(5) 0.037(4) -0.010(4) -0.002(3) 0.011(4)
C25C 0.031(3) 0.036(4) 0.034(4) -0.010(3) -0.004(3) -0.006(3)
C26C 0.025(4) 0.071(5) 0.046(4) -0.033(4) 0.000(3) -0.011(4)
N31C 0.021(3) 0.026(3) 0.035(3) -0.005(2) 0.003(2) -0.004(2)
C32C 0.028(3) 0.029(4) 0.031(3) -0.008(3) 0.003(3) -0.005(3)
C33C 0.031(4) 0.048(5) 0.030(3) 0.000(3) 0.008(3) -0.003(3)
C34C 0.028(4) 0.057(5) 0.047(4) -0.006(4) 0.014(3) -0.005(3)
C35C 0.024(4) 0.052(5) 0.058(5) -0.008(4) 0.012(3) 0.005(3)
C36C 0.029(4) 0.043(4) 0.042(4) -0.003(4) 0.008(3) 0.000(3)
N41C 0.018(3) 0.026(3) 0.022(2) 0.001(2) 0.002(2) 0.002(2)
N42C 0.026(3) 0.027(3) 0.026(3) -0.001(2) -0.002(2) 0.000(2)
C43C 0.030(3) 0.024(3) 0.025(3) 0.005(3) -0.001(3) -0.004(3)
C44C 0.036(4) 0.030(4) 0.024(3) 0.002(3) 0.003(3) -0.007(3)
C45C 0.032(3) 0.027(4) 0.026(3) -0.001(3) 0.002(3) -0.005(3)
C46C 0.015(3) 0.026(3) 0.033(3) 0.000(3) -0.005(2) -0.001(3)
C51C 0.019(3) 0.043(4) 0.042(4) -0.012(3) 0.002(3) 0.002(3)
C52C 0.028(4) 0.048(4) 0.040(4) -0.006(3) 0.012(3) -0.001(3)
C53C 0.026(4) 0.042(4) 0.034(4) -0.002(3) 0.010(3) -0.007(3)
C54C 0.028(4) 0.028(4) 0.035(4) -0.006(3) 0.002(3) 0.000(3)
C55C 0.025(3) 0.028(3) 0.026(3) 0.002(3) -0.003(3) 0.004(3)
C56C 0.017(3) 0.041(4) 0.030(3) -0.001(3) -0.003(3) 0.001(3)
C61C 0.029(4) 0.033(4) 0.034(4) -0.008(3) -0.006(3) -0.004(3)
C62C 0.029(4) 0.024(3) 0.039(4) 0.001(3) -0.003(3) -0.002(3)
C63C 0.025(4) 0.030(4) 0.030(3) -0.001(3) -0.005(3) -0.004(3)
C64C 0.024(3) 0.025(3) 0.030(3) 0.004(3) -0.001(3) 0.002(3)
N11D 0.024(3) 0.038(3) 0.020(3) 0.010(2) 0.002(2) -0.002(2)
C12D 0.027(3) 0.034(4) 0.024(3) 0.005(3) 0.007(2) -0.002(3)
C13D 0.039(4) 0.031(4) 0.031(4) 0.006(3) 0.016(3) 0.003(3)
C14D 0.033(4) 0.043(4) 0.030(4) 0.019(3) 0.003(3) 0.003(3)
C15D 0.028(4) 0.050(4) 0.035(4) 0.009(3) -0.002(3) -0.004(3)
C16D 0.035(4) 0.039(4) 0.028(3) 0.004(3) 0.001(3) -0.003(3)
N21D 0.025(3) 0.032(3) 0.022(3) -0.002(2) 0.005(2) 0.001(2)
N22D 0.032(3) 0.042(3) 0.025(3) -0.006(3) 0.005(2) -0.006(3)
C23D 0.044(4) 0.041(4) 0.031(4) -0.006(3) 0.007(3) -0.008(3)
C24D 0.040(4) 0.036(4) 0.037(4) 0.002(3) 0.003(3) -0.004(3)
C25D 0.038(4) 0.032(4) 0.026(3) 0.002(3) 0.012(3) -0.002(3)
C26D 0.031(4) 0.038(4) 0.026(3) -0.006(3) 0.003(3) -0.004(3)
N31D 0.030(3) 0.037(3) 0.032(3) 0.007(3) 0.000(2) -0.001(3)
C32D 0.025(4) 0.043(4) 0.039(4) 0.015(3) 0.005(3) 0.002(3)
C33D 0.032(4) 0.042(4) 0.063(5) 0.023(4) 0.006(3) 0.008(3)
C34D 0.038(5) 0.063(5) 0.074(6) 0.032(5) -0.015(4) -0.006(4)
C35D 0.040(5) 0.068(5) 0.069(6) 0.018(5) -0.022(4) 0.003(4)
C36D 0.031(4) 0.061(5) 0.038(4) 0.010(4) -0.012(3) -0.004(4)
N41D 0.027(3) 0.030(3) 0.027(3) 0.001(2) 0.004(2) -0.001(2)
N42D 0.035(3) 0.024(3) 0.036(3) -0.001(3) 0.008(2) -0.003(2)
C43D 0.050(4) 0.025(3) 0.035(4) 0.002(3) 0.016(3) 0.008(3)
C44D 0.036(4) 0.034(4) 0.035(4) 0.008(3) 0.015(3) 0.012(3)
C45D 0.034(4) 0.032(4) 0.034(4) 0.006(3) 0.015(3) 0.007(3)
C46D 0.031(4) 0.022(3) 0.028(3) -0.002(3) 0.006(3) 0.001(3)
C51D 0.022(3) 0.038(4) 0.026(3) -0.007(3) 0.001(3) -0.004(3)
C52D 0.019(3) 0.038(4) 0.027(3) 0.001(3) 0.000(3) 0.001(3)
C53D 0.023(4) 0.048(5) 0.036(4) -0.006(3) 0.002(3) 0.002(3)
C54D 0.035(4) 0.027(4) 0.027(3) -0.006(3) 0.007(3) -0.003(3)
C55D 0.019(3) 0.037(4) 0.030(3) -0.003(3) 0.005(3) -0.006(3)
C56D 0.025(3) 0.039(4) 0.027(3) -0.004(3) 0.001(3) -0.002(3)
C61D 0.028(4) 0.051(5) 0.024(3) -0.007(3) 0.008(3) -0.002(3)
C62D 0.026(4) 0.046(4) 0.034(4) -0.002(3) 0.006(3) 0.002(3)
C63D 0.032(4) 0.028(4) 0.030(3) -0.007(3) 0.000(3) 0.001(3)
C64D 0.031(3) 0.021(3) 0.029(3) -0.006(3) 0.005(3) -0.008(3)
N11E 0.027(3) 0.035(3) 0.028(3) 0.005(3) 0.005(2) 0.010(3)
C12E 0.036(3) 0.026(4) 0.024(3) 0.003(3) -0.003(3) 0.006(3)
C13E 0.047(4) 0.036(4) 0.026(3) 0.003(3) 0.001(3) 0.010(3)
C14E 0.047(4) 0.051(5) 0.033(4) -0.004(4) -0.012(3) 0.021(4)
C15E 0.044(5) 0.056(5) 0.032(4) -0.008(4) 0.001(3) 0.024(4)
C16E 0.029(4) 0.051(5) 0.041(4) 0.001(4) 0.008(3) 0.015(4)
N21E 0.024(3) 0.033(3) 0.020(3) 0.004(2) 0.006(2) 0.007(2)
N22E 0.030(3) 0.035(3) 0.025(3) 0.001(2) 0.007(2) -0.004(2)
C23E 0.038(4) 0.052(5) 0.033(4) 0.010(3) 0.008(3) -0.005(4)
C24E 0.047(4) 0.047(5) 0.029(4) 0.008(3) 0.006(3) 0.004(4)
C25E 0.037(3) 0.026(4) 0.028(3) 0.004(3) 0.007(3) 0.001(3)
C26E 0.021(3) 0.039(4) 0.026(3) -0.007(3) 0.002(3) 0.004(3)
N31E 0.023(3) 0.053(4) 0.049(4) 0.017(3) 0.005(3) 0.010(3)
C32E 0.038(4) 0.058(5) 0.050(5) 0.023(4) 0.003(3) 0.010(4)
C33E 0.049(5) 0.086(7) 0.081(7) 0.042(6) 0.003(5) 0.023(5)
C34E 0.044(6) 0.127(10) 0.133(10) 0.083(8) 0.018(6) 0.031(6)
C35E 0.031(5) 0.114(9) 0.124(9) 0.067(7) 0.009(5) 0.025(5)
C36E 0.028(4) 0.077(6) 0.074(6) 0.033(5) 0.012(4) 0.016(4)
N41E 0.028(3) 0.031(3) 0.035(3) 0.005(3) 0.004(2) 0.001(2)
N42E 0.036(3) 0.029(3) 0.034(3) -0.003(3) 0.010(3) 0.000(2)
C43E 0.054(4) 0.029(4) 0.034(4) 0.004(3) 0.015(3) -0.007(3)
C44E 0.054(5) 0.029(4) 0.038(4) 0.011(3) 0.003(3) 0.003(3)
C45E 0.037(4) 0.034(4) 0.036(4) 0.008(3) 0.000(3) 0.001(3)
C46E 0.024(3) 0.037(4) 0.036(4) -0.001(3) 0.009(3) -0.005(3)
C51E 0.021(3) 0.036(3) 0.027(3) -0.003(3) 0.008(3) -0.003(3)
C52E 0.019(3) 0.049(4) 0.031(4) -0.006(3) 0.004(3) 0.004(3)
C53E 0.019(3) 0.057(5) 0.035(4) -0.021(4) 0.003(3) 0.000(3)
C54E 0.030(4) 0.050(4) 0.033(4) -0.015(3) 0.001(3) -0.005(3)
C55E 0.019(3) 0.040(4) 0.029(3) -0.006(3) 0.011(2) 0.000(3)
C56E 0.023(3) 0.038(3) 0.024(3) 0.001(3) 0.006(2) -0.003(3)
C61E 0.026(3) 0.033(4) 0.026(3) 0.002(3) 0.009(3) -0.004(3)
C62E 0.031(4) 0.041(4) 0.019(3) -0.002(3) 0.002(3) 0.003(3)
C63E 0.031(4) 0.032(4) 0.030(3) 0.003(3) 0.003(3) 0.002(3)
C64E 0.030(3) 0.032(3) 0.026(3) 0.004(3) 0.012(3) -0.001(3)
N11F 0.031(3) 0.025(3) 0.042(3) 0.005(3) -0.002(3) 0.009(2)
C12F 0.033(4) 0.025(3) 0.046(4) -0.001(3) 0.005(3) 0.010(3)
C13F 0.047(5) 0.042(4) 0.041(4) -0.005(3) -0.008(3) 0.015(3)
C14F 0.047(5) 0.039(4) 0.068(5) -0.012(4) -0.015(4) 0.009(4)
C15F 0.048(5) 0.029(4) 0.073(5) 0.000(4) 0.001(4) -0.001(4)
C16F 0.040(4) 0.026(4) 0.054(4) 0.012(3) 0.000(3) 0.004(3)
N21F 0.028(3) 0.031(3) 0.032(3) 0.005(3) 0.006(2) 0.004(2)
N22F 0.033(3) 0.040(3) 0.036(3) 0.008(3) 0.010(3) 0.007(3)
C23F 0.051(5) 0.054(5) 0.036(4) -0.001(4) 0.019(4) 0.002(4)
C24F 0.045(5) 0.048(5) 0.042(4) -0.002(4) 0.013(3) 0.012(4)
C25F 0.036(4) 0.034(4) 0.037(4) 0.001(3) 0.006(3) 0.014(3)
C26F 0.028(4) 0.038(4) 0.032(4) 0.005(3) 0.007(3) -0.002(3)
N31F 0.023(3) 0.030(3) 0.028(3) 0.002(2) -0.002(2) -0.003(2)
C32F 0.023(3) 0.027(3) 0.025(3) 0.002(3) 0.000(3) 0.003(3)
C33F 0.033(4) 0.029(4) 0.026(3) 0.000(3) 0.000(3) 0.000(3)
C34F 0.030(4) 0.027(4) 0.035(4) 0.002(3) -0.007(3) -0.001(3)
C35F 0.028(4) 0.033(4) 0.035(4) 0.006(3) 0.003(3) -0.005(3)
C36F 0.023(4) 0.035(4) 0.034(4) 0.006(3) 0.000(3) -0.005(3)
N41F 0.021(3) 0.029(3) 0.022(3) 0.000(2) -0.002(2) -0.001(2)
N42F 0.023(3) 0.036(3) 0.031(3) 0.002(3) 0.007(2) -0.001(2)
C43F 0.034(4) 0.035(4) 0.024(3) 0.000(3) 0.003(3) -0.001(3)
C44F 0.029(4) 0.036(4) 0.026(3) -0.002(3) 0.005(3) 0.001(3)
C45F 0.027(4) 0.032(4) 0.021(3) -0.001(3) -0.002(2) 0.001(3)
C46F 0.027(4) 0.035(3) 0.028(3) 0.006(3) 0.003(3) -0.005(3)
C51F 0.027(4) 0.043(4) 0.028(3) 0.010(3) 0.007(3) 0.000(3)
C53F 0.033(4) 0.029(3) 0.036(4) -0.001(3) 0.004(3) -0.006(3)
C52F 0.025(4) 0.042(4) 0.037(4) 0.004(3) 0.000(3) -0.006(3)
C54F 0.027(4) 0.036(4) 0.035(4) 0.001(3) 0.002(3) 0.003(3)
C55F 0.026(4) 0.039(3) 0.026(3) 0.002(3) 0.005(3) -0.006(3)
C56F 0.027(4) 0.036(3) 0.027(3) 0.013(3) 0.002(3) -0.007(3)
C61F 0.034(4) 0.038(4) 0.036(4) 0.014(3) 0.003(3) -0.001(3)
C62F 0.031(4) 0.054(4) 0.024(3) 0.002(3) -0.007(3) -0.002(3)
C63F 0.029(4) 0.038(4) 0.029(3) 0.001(3) -0.005(3) -0.005(3)
C64F 0.022(3) 0.037(3) 0.027(3) 0.008(3) 0.003(3) -0.003(3)

loop_
_atom_type_symbol
_atom_type_description
_atom_type_scat_dispersion_real
_atom_type_scat_dispersion_imag
_atom_type_scat_source
C C 0.0181 0.0091 'International Tables Vol C Tables 4.2.6.8 and 6.1.1.4'
H H 0.0000 0.0000 'International Tables Vol C Tables 4.2.6.8 and 6.1.1.4'
B B 0.0090 0.0039 'International Tables Vol C Tables 4.2.6.8 and 6.1.1.4'
N N 0.0311 0.0180 'International Tables Vol C Tables 4.2.6.8 and 6.1.1.4'
O O 0.0492 0.0322 'International Tables Vol C Tables 4.2.6.8 and 6.1.1.4'
F F 0.0727 0.0534 'International Tables Vol C Tables 4.2.6.8 and 6.1.1.4'
P P 0.2955 0.4335 'International Tables Vol C Tables 4.2.6.8 and 6.1.1.4'
Co Co -2.3653 3.6143 'International Tables Vol C Tables 4.2.6.8 and 6.1.1.4'

loop_
_geom_angle_atom_site_label_1
_geom_angle_atom_site_label_2
_geom_angle_atom_site_label_3
_geom_angle
_geom_angle_site_symmetry_1
_geom_angle_site_symmetry_3
N21C Co1 N21B 159.77(17) . .
N21C Co1 N11A 103.67(18) . .
N21B Co1 N11A 90.82(19) . .
N21C Co1 N11C 76.98(16) . .
N21B Co1 N11C 90.52(18) . .
N11A Co1 N11C 172.47(17) . .
N21C Co1 N11B 88.52(18) . .
N21B Co1 N11B 76.20(17) . .
N11A Co1 N11B 94.33(17) . .
N11C Co1 N11B 93.18(17) . .
N21C Co1 N21A 95.06(18) . .
N21B Co1 N21A 101.90(17) . .
N11A Co1 N21A 77.51(15) . .
N11C Co1 N21A 94.96(16) . .
N11B Co1 N21A 171.66(17) . .
N41A Co2 N11E 91.49(17) . .
N41A Co2 N11D 93.86(16) . .
N11E Co2 N11D 171.67(15) . .
N41A Co2 N21D 160.78(16) . .
N11E Co2 N21D 100.08(17) . .
N11D Co2 N21D 76.55(15) . .
N41A Co2 N21E 101.01(17) . .
N11E Co2 N21E 77.49(14) . .
N11D Co2 N21E 95.20(15) . .
N21D Co2 N21E 96.48(17) . .
N41A Co2 N31A 76.13(16) . .
N11E Co2 N31A 94.59(16) . .
N11D Co2 N31A 92.88(16) . .
N21D Co2 N31A 87.61(17) . .
N21E Co2 N31A 171.60(16) . .
N31B Co3 N11F 174.22(17) . .
N31B Co3 N21F 98.97(17) . .
N11F Co3 N21F 77.50(16) . .
N31B Co3 N41E 92.96(17) . 7_666
N11F Co3 N41E 91.62(18) . 7_666
N21F Co3 N41E 161.42(17) . 7_666
N31B Co3 N41B 77.16(15) . .
N11F Co3 N41B 98.44(15) . .
N21F Co3 N41B 94.60(17) . .
N41E Co3 N41B 101.94(16) 7_666 .
N31B Co3 N31E 95.8(2) . 7_666
N11F Co3 N31E 88.7(2) . 7_666
N21F Co3 N31E 88.38(17) . 7_666
N41E Co3 N31E 76.21(16) 7_666 7_666
N41B Co3 N31E 172.73(19) . 7_666
N41D Co4 N41C 101.63(16) 7_666 .
N41D Co4 N31D 77.13(15) 7_666 7_666
N41C Co4 N31D 167.88(16) . 7_666
N41D Co4 N31F 168.35(16) 7_666 7_666
N41C Co4 N31F 89.93(16) . 7_666
N31D Co4 N31F 91.87(16) 7_666 7_666
N41D Co4 N41F 99.25(16) 7_666 7_666
N41C Co4 N41F 102.98(15) . 7_666
N31D Co4 N41F 89.09(17) 7_666 7_666
N31F Co4 N41F 76.43(14) 7_666 7_666
N41D Co4 N31C 89.65(17) 7_666 .
N41C Co4 N31C 75.78(14) . .
N31D Co4 N31C 92.13(16) 7_666 .
N31F Co4 N31C 94.67(15) 7_666 .
N41F Co4 N31C 171.06(16) 7_666 .
C12A N11A C16A 120.0 . .
C12A N11A Co1 114.4(2) . .
C16A N11A Co1 125.5(2) . .
C25A C12A C13A 122.6(3) . .
C25A C12A N11A 117.2(3) . .
C13A C12A N11A 120.0 . .
C14A C13A C12A 120.0 . .
C14A C13A H13A 120.0 . .
C12A C13A H13A 120.0 . .
C13A C14A C15A 120.0 . .
C13A C14A H14A 120.0 . .
C15A C14A H14A 120.0 . .
C16A C15A C14A 120.0 . .
C16A C15A H15A 120.0 . .
C14A C15A H15A 120.0 . .
C15A C16A N11A 120.0 . .
C15A C16A H16A 120.0 . .
N11A C16A H16A 120.0 . .
N22A N21A C25A 108.0 . .
N22A N21A Co1 141.5(2) . .
C25A N21A Co1 110.5(2) . .
C26A N22A C34H 126.7(4) . .
C26A N22A N21A 125.1(4) . .
C34H N22A N21A 108.0 . .
N22A C34H C24A 108.0 . .
N22A C34H H34H 126.0 . .
C24A C34H H34H 126.0 . .
C25A C24A C34H 108.0 . .
C25A C24A H24A 126.0 . .
C34H C24A H24A 126.0 . .
C12A C25A C24A 131.5(3) . .
C12A C25A N21A 120.2(3) . .
C24A C25A N21A 108.0 . .
N22A C26A C51A 114.4(5) . .
N22A C26A H26A 108.7 . .
C51A C26A H26A 108.7 . .
N22A C26A H26B 108.7 . .
C51A C26A H26B 108.7 . .
H26A C26A H26B 107.6 . .
C32A N31A C36A 120.0 . .
C32A N31A Co2 114.2(2) . .
C36A N31A Co2 125.7(2) . .
C45A C32A N31A 116.0(4) . .
C45A C32A C33A 124.0(4) . .
N31A C32A C33A 120.0 . .
C34A C33A C32A 120.0 . .
C34A C33A H33A 120.0 . .
C32A C33A H33A 120.0 . .
C33A C34A C35A 120.0 . .
C33A C34A H34A 120.0 . .
C35A C34A H34A 120.0 . .
C36A C35A C34A 120.0 . .
C36A C35A H35A 120.0 . .
C34A C35A H35A 120.0 . .
C35A C36A N31A 120.0 . .
C35A C36A H36A 120.0 . .
N31A C36A H36A 120.0 . .
N42A N41A C45A 108.0 . .
N42A N41A Co2 138.3(2) . .
C45A N41A Co2 113.7(2) . .
C46A N42A C43A 129.4(4) . .
C46A N42A N41A 121.7(4) . .
C43A N42A N41A 108.0 . .
N42A C43A C44A 108.0 . .
N42A C43A H43A 126.0 . .
C44A C43A H43A 126.0 . .
C43A C44A C45A 108.0 . .
C43A C44A H44A 126.0 . .
C45A C44A H44A 126.0 . .
C32A C45A C44A 132.0(4) . .
C32A C45A N41A 119.9(4) . .
C44A C45A N41A 108.0 . .
N42A C46A C64A 115.0(5) . .
N42A C46A H46A 108.5 . .
C64A C46A H46A 108.5 . .
N42A C46A H46B 108.5 . .
C64A C46A H46B 108.5 . .
H46A C46A H46B 107.5 . .
C52A C51A C56A 120.0 . .
C52A C51A C26A 118.5(3) . .
C56A C51A C26A 121.5(3) . .
C51A C52A C53A 120.0 . .
C51A C52A H52A 120.0 . .
C53A C52A H52A 120.0 . .
C54A C53A C52A 120.0 . .
C54A C53A H53A 120.0 . .
C52A C53A H53A 120.0 . .
C53A C54A C55A 120.0 . .
C53A C54A H54A 120.0 . .
C55A C54A H54A 120.0 . .
C56A C55A C54A 120.0 . .
C56A C55A C64A 120.0 . .
C54A C55A C64A 120.0 . .
C55A C56A C61A 120.0 . .
C55A C56A C51A 120.0 . .
C61A C56A C51A 120.0 . .
C62A C61A C56A 120.0 . .
C62A C61A H61A 120.0 . .
C56A C61A H61A 120.0 . .
C63A C62A C61A 120.0 . .
C63A C62A H62A 120.0 . .
C61A C62A H62A 120.0 . .
C64A C63A C62A 120.0 . .
C64A C63A H63A 120.0 . .
C62A C63A H63A 120.0 . .
C63A C64A C55A 120.0 . .
C63A C64A C46A 118.6(3) . .
C55A C64A C46A 121.4(3) . .
C12B N11B C16B 120.0 . .
C12B N11B Co1 114.4(2) . .
C16B N11B Co1 125.3(2) . .
C25B C12B C13B 123.2(4) . .
C25B C12B N11B 116.7(4) . .
C13B C12B N11B 120.0 . .
C12B C13B C14B 120.0 . .
C12B C13B H13B 120.0 . .
C14B C13B H13B 120.0 . .
C13B C14B C15B 120.0 . .
C13B C14B H14B 120.0 . .
C15B C14B H14B 120.0 . .
C16B C15B C14B 120.0 . .
C16B C15B H15B 120.0 . .
C14B C15B H15B 120.0 . .
C15B C16B N11B 120.0 . .
C15B C16B H16B 120.0 . .
N11B C16B H16B 120.0 . .
N22B N21B C25B 108.0 . .
N22B N21B Co1 135.9(3) . .
C25B N21B Co1 113.9(3) . .
C26B N22B N21B 121.1(5) . .
C26B N22B C23B 129.9(4) . .
N21B N22B C23B 108.0 . .
N22B C23B C24B 108.0 . .
N22B C23B H23B 126.0 . .
C24B C23B H23B 126.0 . .
C25B C24B C23B 108.0 . .
C25B C24B H24B 126.0 . .
C23B C24B H24B 126.0 . .
C12B C25B C24B 134.3(4) . .
C12B C25B N21B 117.6(4) . .
C24B C25B N21B 108.0 . .
N22B C26B C51B 115.6(6) . .
N22B C26B H26C 108.4 . .
C51B C26B H26C 108.4 . .
N22B C26B H26D 108.4 . .
C51B C26B H26D 108.4 . .
H26C C26B H26D 107.4 . .
C32B N31B C36B 120.0 . .
C32B N31B Co3 115.4(2) . .
C36B N31B Co3 124.3(2) . .
C45B C32B N31B 115.9(3) . .
C45B C32B C33B 124.1(3) . .
N31B C32B C33B 120.0 . .
C34B C33B C32B 120.0 . .
C34B C33B H33B 120.0 . .
C32B C33B H33B 120.0 . .
C33B C34B C35B 120.0 . .
C33B C34B H34B 120.0 . .
C35B C34B H34B 120.0 . .
C36B C35B C34B 120.0 . .
C36B C35B H35B 120.0 . .
C34B C35B H35B 120.0 . .
C35B C36B N31B 120.0 . .
C35B C36B H36B 120.0 . .
N31B C36B H36B 120.0 . .
N42B N41B C45B 108.0 . .
N42B N41B Co3 140.4(2) . .
C45B N41B Co3 111.6(2) . .
C46B N42B N41B 124.2(4) . .
C46B N42B C43B 127.0(4) . .
N41B N42B C43B 108.0 . .
C44B C43B N42B 108.0 . .
C44B C43B H43B 126.0 . .
N42B C43B H43B 126.0 . .
C43B C44B C45B 108.0 . .
C43B C44B H44B 126.0 . .
C45B C44B H44B 126.0 . .
C32B C45B N41B 119.0(3) . .
C32B C45B C44B 132.9(3) . .
N41B C45B C44B 108.0 . .
N42B C46B C64B 115.5(5) . .
N42B C46B H46C 108.4 . .
C64B C46B H46C 108.4 . .
N42B C46B H46D 108.4 . .
C64B C46B H46D 108.4 . .
H46C C46B H46D 107.5 . .
C52B C51B C56B 120.0 . .
C52B C51B C26B 119.6(3) . .
C56B C51B C26B 120.4(3) . .
C51B C52B C53B 120.0 . .
C51B C52B H52B 120.0 . .
C53B C52B H52B 120.0 . .
C54B C53B C52B 120.0 . .
C54B C53B H53B 120.0 . .
C52B C53B H53B 120.0 . .
C53B C54B C55B 120.0 . .
C53B C54B H54B 120.0 . .
C55B C54B H54B 120.0 . .
C56B C55B C54B 120.0 . .
C56B C55B C64B 120.0 . .
C54B C55B C64B 120.0 . .
C61B C56B C55B 120.0 . .
C61B C56B C51B 120.0 . .
C55B C56B C51B 120.0 . .
C56B C61B C62B 120.0 . .
C56B C61B H61B 120.0 . .
C62B C61B H61B 120.0 . .
C63B C62B C61B 120.0 . .
C63B C62B H62B 120.0 . .
C61B C62B H62B 120.0 . .
C62B C63B C64B 120.0 . .
C62B C63B H63B 120.0 . .
C64B C63B H63B 120.0 . .
C63B C64B C55B 120.0 . .
C63B C64B C46B 117.4(3) . .
C55B C64B C46B 122.4(3) . .
C12C N11C C16C 120.0 . .
C12C N11C Co1 114.6(2) . .
C16C N11C Co1 125.0(2) . .
C25C C12C N11C 116.4(3) . .
C25C C12C C13C 123.5(3) . .
N11C C12C C13C 120.0 . .
C14C C13C C12C 120.0 . .
C14C C13C H13C 120.0 . .
C12C C13C H13C 120.0 . .
C13C C14C C15C 120.0 . .
C13C C14C H14C 120.0 . .
C15C C14C H14C 120.0 . .
C14C C15C C16C 120.0 . .
C14C C15C H15C 120.0 . .
C16C C15C H15C 120.0 . .
C15C C16C N11C 120.0 . .
C15C C16C H16C 120.0 . .
N11C C16C H16C 120.0 . .
N22C N21C C25C 108.0 . .
N22C N21C Co1 138.1(2) . .
C25C N21C Co1 113.4(2) . .
C26C N22C N21C 122.1(5) . .
C26C N22C C23C 129.7(5) . .
N21C N22C C23C 108.0 . .
N22C C23C C24C 108.0 . .
N22C C23C H23C 126.0 . .
C24C C23C H23C 126.0 . .
C25C C24C C23C 108.0 . .
C25C C24C H24C 126.0 . .
C23C C24C H24C 126.0 . .
C12C C25C C24C 134.1(4) . .
C12C C25C N21C 117.8(4) . .
C24C C25C N21C 108.0 . .
N22C C26C C51C 115.4(6) . .
N22C C26C H26E 108.4 . .
C51C C26C H26E 108.4 . .
N22C C26C H26F 108.4 . .
C51C C26C H26F 108.4 . .
H26E C26C H26F 107.5 . .
C32C N31C C36C 120.0 . .
C32C N31C Co4 114.5(2) . .
C36C N31C Co4 125.4(2) . .
C45C C32C C33C 123.2(3) . .
C45C C32C N31C 116.5(3) . .
C33C C32C N31C 120.0 . .
C32C C33C C34C 120.0 . .
C32C C33C H33C 120.0 . .
C34C C33C H33C 120.0 . .
C33C C34C C35C 120.0 . .
C33C C34C H34C 120.0 . .
C35C C34C H34C 120.0 . .
C36C C35C C34C 120.0 . .
C36C C35C H35C 120.0 . .
C34C C35C H35C 120.0 . .
C35C C36C N31C 120.0 . .
C35C C36C H36C 120.0 . .
N31C C36C H36C 120.0 . .
C45C N41C N42C 108.0 . .
C45C N41C Co4 113.8(2) . .
N42C N41C Co4 137.6(2) . .
C46C N42C N41C 122.8(4) . .
C46C N42C C43C 129.1(4) . .
N41C N42C C43C 108.0 . .
C44C C43C N42C 108.0 . .
C44C C43C H43C 126.0 . .
N42C C43C H43C 126.0 . .
C43C C44C C45C 108.0 . .
C43C C44C H44C 126.0 . .
C45C C44C H44C 126.0 . .
C32C C45C N41C 118.3(3) . .
C32C C45C C44C 133.6(3) . .
N41C C45C C44C 108.0 . .
N42C C46C C64C 115.4(5) . .
N42C C46C H46E 108.4 . .
C64C C46C H46E 108.4 . .
N42C C46C H46F 108.4 . .
C64C C46C H46F 108.4 . .
H46E C46C H46F 107.5 . .
C52C C51C C56C 120.0 . .
C52C C51C C26C 117.1(4) . .
C56C C51C C26C 122.9(4) . .
C51C C52C C53C 120.0 . .
C51C C52C H52C 120.0 . .
C53C C52C H52C 120.0 . .
C54C C53C C52C 120.0 . .
C54C C53C H53C 120.0 . .
C52C C53C H53C 120.0 . .
C55C C54C C53C 120.0 . .
C55C C54C H54C 120.0 . .
C53C C54C H54C 120.0 . .
C56C C55C C54C 120.0 . .
C56C C55C C64C 120.0 . .
C54C C55C C64C 120.0 . .
C55C C56C C61C 120.0 . .
C55C C56C C51C 120.0 . .
C61C C56C C51C 120.0 . .
C62C C61C C56C 120.0 . .
C62C C61C H61C 120.0 . .
C56C C61C H61C 120.0 . .
C61C C62C C63C 120.0 . .
C61C C62C H62C 120.0 . .
C63C C62C H62C 120.0 . .
C62C C63C C64C 120.0 . .
C62C C63C H63C 120.0 . .
C64C C63C H63C 120.0 . .
C63C C64C C55C 120.0 . .
C63C C64C C46C 120.2(3) . .
C55C C64C C46C 119.8(3) . .
C12D N11D C16D 120.0 . .
C12D N11D Co2 115.3(2) . .
C16D N11D Co2 124.5(2) . .
C25D C12D C13D 123.1(3) . .
C25D C12D N11D 116.8(3) . .
C13D C12D N11D 120.0 . .
C12D C13D C14D 120.0 . .
C12D C13D H13D 120.0 . .
C14D C13D H13D 120.0 . .
C15D C14D C13D 120.0 . .
C15D C14D H14D 120.0 . .
C13D C14D H14D 120.0 . .
C14D C15D C16D 120.0 . .
C14D C15D H15D 120.0 . .
C16D C15D H15D 120.0 . .
C15D C16D N11D 120.0 . .
C15D C16D H16D 120.0 . .
N11D C16D H16D 120.0 . .
C25D N21D N22D 108.0 . .
C25D N21D Co2 113.2(2) . .
N22D N21D Co2 137.7(2) . .
C26D N22D N21D 123.4(4) . .
C26D N22D C23D 128.5(4) . .
N21D N22D C23D 108.0 . .
N22D C23D C24D 108.0 . .
N22D C23D H23D 126.0 . .
C24D C23D H23D 126.0 . .
C25D C24D C23D 108.0 . .
C25D C24D H24D 126.0 . .
C23D C24D H24D 126.0 . .
C12D C25D C24D 134.1(3) . .
C12D C25D N21D 117.7(3) . .
C24D C25D N21D 108.0 . .
N22D C26D C51D 114.8(5) . .
N22D C26D H26G 108.6 . .
C51D C26D H26G 108.6 . .
N22D C26D H26H 108.6 . .
C51D C26D H26H 108.6 . .
H26G C26D H26H 107.5 . .
C32D N31D C36D 120.0 . .
C32D N31D Co4 114.3(2) . 7_666
C36D N31D Co4 125.7(2) . 7_666
C45D C32D N31D 116.4(3) . .
C45D C32D C33D 123.6(3) . .
N31D C32D C33D 120.0 . .
C32D C33D C34D 120.0 . .
C32D C33D H33D 120.0 . .
C34D C33D H33D 120.0 . .
C35D C34D C33D 120.0 . .
C35D C34D H34D 120.0 . .
C33D C34D H34D 120.0 . .
C34D C35D C36D 120.0 . .
C34D C35D H35D 120.0 . .
C36D C35D H35D 120.0 . .
C35D C36D N31D 120.0 . .
C35D C36D H36D 120.0 . .
N31D C36D H36D 120.0 . .
N42D N41D C45D 108.0 . .
N42D N41D Co4 138.9(2) . 7_666
C45D N41D Co4 112.7(2) . 7_666
C46D N42D C43D 127.9(4) . .
C46D N42D N41D 123.9(4) . .
C43D N42D N41D 108.0 . .
N42D C43D C44D 108.0 . .
N42D C43D H43D 126.0 . .
C44D C43D H43D 126.0 . .
C45D C44D C43D 108.0 . .
C45D C44D H44D 126.0 . .
C43D C44D H44D 126.0 . .
C32D C45D C44D 133.0(3) . .
C32D C45D N41D 119.0(3) . .
C44D C45D N41D 108.0 . .
N42D C46D C64D 116.0(5) . .
N42D C46D H46G 108.3 . .
C64D C46D H46G 108.3 . .
N42D C46D H46H 108.3 . .
C64D C46D H46H 108.3 . .
H46G C46D H46H 107.4 . .
C52D C51D C56D 120.0 . .
C52D C51D C26D 118.8(3) . .
C56D C51D C26D 121.2(3) . .
C53D C52D C51D 120.0 . .
C53D C52D H52D 120.0 . .
C51D C52D H52D 120.0 . .
C52D C53D C54D 120.0 . .
C52D C53D H53D 120.0 . .
C54D C53D H53D 120.0 . .
C53D C54D C55D 120.0 . .
C53D C54D H54D 120.0 . .
C55D C54D H54D 120.0 . .
C56D C55D C54D 120.0 . .
C56D C55D C64D 120.0 . .
C54D C55D C64D 120.0 . .
C55D C56D C61D 120.0 . .
C55D C56D C51D 120.0 . .
C61D C56D C51D 120.0 . .
C62D C61D C56D 120.0 . .
C62D C61D H61D 120.0 . .
C56D C61D H61D 120.0 . .
C63D C62D C61D 120.0 . .
C63D C62D H62D 120.0 . .
C61D C62D H62D 120.0 . .
C62D C63D C64D 120.0 . .
C62D C63D H63D 120.0 . .
C64D C63D H63D 120.0 . .
C63D C64D C55D 120.0 . .
C63D C64D C46D 118.4(3) . .
C55D C64D C46D 121.5(3) . .
C12E N11E C16E 120.0 . .
C12E N11E Co2 114.7(2) . .
C16E N11E Co2 125.2(2) . .
C25E C12E N11E 117.2(3) . .
C25E C12E C13E 122.7(3) . .
N11E C12E C13E 120.0 . .
C14E C13E C12E 120.0 . .
C14E C13E H13E 120.0 . .
C12E C13E H13E 120.0 . .
C13E C14E C15E 120.0 . .
C13E C14E H14E 120.0 . .
C15E C14E H14E 120.0 . .
C14E C15E C16E 120.0 . .
C14E C15E H15E 120.0 . .
C16E C15E H15E 120.0 . .
C15E C16E N11E 120.0 . .
C15E C16E H16E 120.0 . .
N11E C16E H16E 120.0 . .
C25E N21E N22E 108.0 . .
C25E N21E Co2 110.3(2) . .
N22E N21E Co2 141.6(2) . .
C26E N22E C23E 126.8(4) . .
C26E N22E N21E 124.5(4) . .
C23E N22E N21E 108.0 . .
N22E C23E C24E 108.0 . .
N22E C23E H23E 126.0 . .
C24E C23E H23E 126.0 . .
C23E C24E C25E 108.0 . .
C23E C24E H24E 126.0 . .
C25E C24E H24E 126.0 . .
C12E C25E N21E 119.8(3) . .
C12E C25E C24E 132.1(3) . .
N21E C25E C24E 108.0 . .
N22E C26E C51E 114.8(5) . .
N22E C26E H26I 108.6 . .
C51E C26E H26I 108.6 . .
N22E C26E H26J 108.6 . .
C51E C26E H26J 108.6 . .
H26I C26E H26J 107.5 . .
C32E N31E C36E 120.0 . .
C32E N31E Co3 114.1(2) . 7_666
C36E N31E Co3 125.6(2) . 7_666
C45E C32E N31E 116.9(4) . .
C45E C32E C33E 123.0(4) . .
N31E C32E C33E 120.0 . .
C32E C33E C34E 120.0 . .
C32E C33E H33E 120.0 . .
C34E C33E H33E 120.0 . .
C35E C34E C33E 120.0 . .
C35E C34E H34E 120.0 . .
C33E C34E H34E 120.0 . .
C34E C35E C36E 120.0 . .
C34E C35E H35E 120.0 . .
C36E C35E H35E 120.0 . .
C35E C36E N31E 120.0 . .
C35E C36E H36E 120.0 . .
N31E C36E H36E 120.0 . .
N42E N41E C45E 108.0 . .
N42E N41E Co3 137.8(2) . 7_666
C45E N41E Co3 113.1(2) . 7_666
C46E N42E C43E 130.5(4) . .
C46E N42E N41E 121.5(4) . .
C43E N42E N41E 108.0 . .
N42E C43E C44E 108.0 . .
N42E C43E H43E 126.0 . .
C44E C43E H43E 126.0 . .
C45E C44E C43E 108.0 . .
C45E C44E H44E 126.0 . .
C43E C44E H44E 126.0 . .
C32E C45E C44E 132.3(4) . .
C32E C45E N41E 119.4(4) . .
C44E C45E N41E 108.0 . .
N42E C46E C64E 116.0(5) . .
N42E C46E H46I 108.3 . .
C64E C46E H46I 108.3 . .
N42E C46E H46J 108.3 . .
C64E C46E H46J 108.3 . .
H46I C46E H46J 107.4 . .
C52E C51E C56E 120.0 . .
C52E C51E C26E 118.0(3) . .
C56E C51E C26E 122.1(3) . .
C51E C52E C53E 120.0 . .
C51E C52E H52E 120.0 . .
C53E C52E H52E 120.0 . .
C54E C53E C52E 120.0 . .
C54E C53E H53E 120.0 . .
C52E C53E H53E 120.0 . .
C53E C54E C55E 120.0 . .
C53E C54E H54E 120.0 . .
C55E C54E H54E 120.0 . .
C56E C55E C54E 120.0 . .
C56E C55E C64E 120.0 . .
C54E C55E C64E 120.0 . .
C55E C56E C61E 120.0 . .
C55E C56E C51E 120.0 . .
C61E C56E C51E 120.0 . .
C56E C61E C62E 120.0 . .
C56E C61E H61E 120.0 . .
C62E C61E H61E 120.0 . .
C63E C62E C61E 120.0 . .
C63E C62E H62E 120.0 . .
C61E C62E H62E 120.0 . .
C62E C63E C64E 120.0 . .
C62E C63E H63E 120.0 . .
C64E C63E H63E 120.0 . .
C63E C64E C55E 120.0 . .
C63E C64E C46E 121.0(3) . .
C55E C64E C46E 118.8(3) . .
C12F N11F C16F 120.0 . .
C12F N11F Co3 114.3(2) . .
C16F N11F Co3 125.6(2) . .
C25F C12F N11F 117.1(4) . .
C25F C12F C13F 122.9(4) . .
N11F C12F C13F 120.0 . .
C12F C13F C14F 120.0 . .
C12F C13F H13F 120.0 . .
C14F C13F H13F 120.0 . .
C15F C14F C13F 120.0 . .
C15F C14F H14F 120.0 . .
C13F C14F H14F 120.0 . .
C14F C15F C16F 120.0 . .
C14F C15F H15F 120.0 . .
C16F C15F H15F 120.0 . .
C15F C16F N11F 120.0 . .
C15F C16F H16F 120.0 . .
N11F C16F H16F 120.0 . .
C25F N21F N22F 108.0 . .
C25F N21F Co3 111.8(2) . .
N22F N21F Co3 139.5(2) . .
C26F N22F C23F 127.7(4) . .
C26F N22F N21F 124.0(4) . .
C23F N22F N21F 108.0 . .
C24F C23F N22F 108.0 . .
C24F C23F H23F 126.0 . .
N22F C23F H23F 126.0 . .
C23F C24F C25F 108.0 . .
C23F C24F H24F 126.0 . .
C25F C24F H24F 126.0 . .
C12F C25F N21F 119.2(4) . .
C12F C25F C24F 132.6(4) . .
N21F C25F C24F 108.0 . .
N22F C26F C51F 115.6(5) . .
N22F C26F H26K 108.4 . .
C51F C26F H26K 108.4 . .
N22F C26F H26L 108.4 . .
C51F C26F H26L 108.4 . .
H26K C26F H26L 107.4 . .
C32F N31F C36F 120.0 . .
C32F N31F Co4 114.40(19) . 7_666
C36F N31F Co4 125.26(19) . 7_666
C45F C32F N31F 117.4(3) . .
C45F C32F C33F 122.6(3) . .
N31F C32F C33F 120.0 . .
C32F C33F C34F 120.0 . .
C32F C33F H33F 120.0 . .
C34F C33F H33F 120.0 . .
C35F C34F C33F 120.0 . .
C35F C34F H34F 120.0 . .
C33F C34F H34F 120.0 . .
C36F C35F C34F 120.0 . .
C36F C35F H35F 120.0 . .
C34F C35F H35F 120.0 . .
C35F C36F N31F 120.0 . .
C35F C36F H36F 120.0 . .
N31F C36F H36F 120.0 . .
N42F N41F C45F 108.0 . .
N42F N41F Co4 139.3(2) . 7_666
C45F N41F Co4 112.1(2) . 7_666
C46F N42F N41F 123.7(4) . .
C46F N42F C43F 128.3(4) . .
N41F N42F C43F 108.0 . .
C44F C43F N42F 108.0 . .
C44F C43F H43F 126.0 . .
N42F C43F H43F 126.0 . .
C43F C44F C45F 108.0 . .
C43F C44F H44F 126.0 . .
C45F C44F H44F 126.0 . .
C32F C45F C44F 133.2(3) . .
C32F C45F N41F 118.8(3) . .
C44F C45F N41F 108.0 . .
N42F C46F C64F 114.3(5) . .
N42F C46F H46K 108.7 . .
C64F C46F H46K 108.7 . .
N42F C46F H46L 108.7 . .
C64F C46F H46L 108.7 . .
H46K C46F H46L 107.6 . .
C53F C51F C56F 120.0 . .
C53F C51F C26F 117.8(3) . .
C56F C51F C26F 122.1(3) . .
C52F C53F C51F 120.0 . .
C52F C53F H53F 120.0 . .
C51F C53F H53F 120.0 . .
C53F C52F C54F 120.0 . .
C53F C52F H52F 120.0 . .
C54F C52F H52F 120.0 . .
C52F C54F C55F 120.0 . .
C52F C54F H54F 120.0 . .
C55F C54F H54F 120.0 . .
C54F C55F C56F 120.0 . .
C54F C55F C64F 120.0 . .
C56F C55F C64F 120.0 . .
C61F C56F C55F 120.0 . .
C61F C56F C51F 120.0 . .
C55F C56F C51F 120.0 . .
C62F C61F C56F 120.0 . .
C62F C61F H61F 120.0 . .
C56F C61F H61F 120.0 . .
C61F C62F C63F 120.0 . .
C61F C62F H62F 120.0 . .
C63F C62F H62F 120.0 . .
C64F C63F C62F 120.0 . .
C64F C63F H63F 120.0 . .
C62F C63F H63F 120.0 . .
C63F C64F C55F 120.0 . .
C63F C64F C46F 119.9(3) . .
C55F C64F C46F 120.0(3) . .
F12S B11S F14S 108.4(6) . .
F12S B11S F11S 108.6(6) . .
F14S B11S F11S 110.2(6) . .
F12S B11S F13S 110.0(6) . .
F14S B11S F13S 110.7(6) . .
F11S B11S F13S 109.0(6) . .
F24S B21S F21S 110.7(5) . .
F24S B21S F23S 110.8(4) . .
F21S B21S F23S 108.6(4) . .
F24S B21S F22S 109.1(4) . .
F21S B21S F22S 109.0(4) . .
F23S B21S F22S 108.5(4) . .
F34S B31S F32S 109.3(4) . .
F34S B31S F31S 110.1(4) . .
F32S B31S F31S 109.4(4) . .
F34S B31S F33S 109.1(4) . .
F32S B31S F33S 109.3(4) . .
F31S B31S F33S 109.7(4) . .
F42S B41S F44S 110.3(5) . .
F42S B41S F41S 110.1(5) . .
F44S B41S F41S 108.6(4) . .
F42S B41S F43S 108.5(5) . .
F44S B41S F43S 110.5(4) . .
F41S B41S F43S 108.8(4) . .
F54S B51S F52S 113.9(6) . .
F54S B51S F53S 108.4(5) . .
F52S B51S F53S 109.9(6) . .
F54S B51S F51S 109.1(5) . .
F52S B51S F51S 107.6(5) . .
F53S B51S F51S 107.7(5) . .
F64S B61S F61S 110.2(6) . .
F64S B61S F63S 109.9(6) . .
F61S B61S F63S 109.0(6) . .
F64S B61S F62S 109.6(6) . .
F61S B61S F62S 110.1(6) . .
F63S B61S F62S 108.0(6) . .
F71S B71S F73S 113.5(6) . .
F71S B71S F72S 108.9(6) . .
F73S B71S F72S 108.2(6) . .
F71S B71S F74S 106.8(5) . .
F73S B71S F74S 108.8(6) . .
F72S B71S F74S 110.7(6) . .
O11G P11G O31G 117.5(7) . .
O11G P11G O21G 113.7(7) . .
O31G P11G O21G 101.6(6) . .
O11G P11G C11G 108.3(7) . .
O31G P11G C11G 117.5(6) . .
O21G P11G C11G 96.1(6) . .
C12G C11G P11G 107.8(8) . .
C12G C11G H11A 110.1 . .
P11G C11G H11A 110.1 . .
C12G C11G H11B 110.1 . .
P11G C11G H11B 110.1 . .
H11A C11G H11B 108.5 . .
C11G C12G H12A 109.5 . .
C11G C12G H12B 109.5 . .
H12A C12G H12B 109.5 . .
C11G C12G H12C 109.5 . .
H12A C12G H12C 109.5 . .
H12B C12G H12C 109.5 . .
C22G O21G P11G 122.4(11) . .
O21G C22G C23G 147(3) . .
O21G C22G H22A 100.2 . .
C23G C22G H22A 100.2 . .
O21G C22G H22B 100.2 . .
C23G C22G H22B 100.2 . .
H22A C22G H22B 104.2 . .
C22G C23G H23A 109.5 . .
C22G C23G H23G 109.5 . .
H23A C23G H23G 109.5 . .
C22G C23G H23H 109.5 . .
H23A C23G H23H 109.5 . .
H23G C23G H23H 109.5 . .
C32G O31G P11G 118.4(11) . .
O31G C32G C33G 105.8(14) . .
O31G C32G H32A 110.6 . .
C33G C32G H32A 110.6 . .
O31G C32G H32B 110.6 . .
C33G C32G H32B 110.6 . .
H32A C32G H32B 108.7 . .
C32G C33G H33G 109.5 . .
C32G C33G H33H 109.5 . .
H33G C33G H33H 109.5 . .
C32G C33G H33I 109.5 . .
H33G C33G H33I 109.5 . .
H33H C33G H33I 109.5 . .
O31H C32H C33H 110(10) . .
O31H C32H H32C 109.7 . .
C33H C32H H32C 109.7 . .
O31H C32H H32D 109.7 . .
C33H C32H H32D 109.7 . .
H32C C32H H32D 108.2 . .
C32H C33H H33J 109.5 . .
C32H C33H H33K 109.5 . .
H33J C33H H33K 109.5 . .
C32H C33H H33L 109.5 . .
H33J C33H H33L 109.5 . .
H33K C33H H33L 109.5 . .
F81S B81S F81S 120.1(19) 2_656 .
F81S B81S F82S 120.0(10) 2_656 .
F81S B81S F82S 120.0(10) . .
F81S B81S F83S 100.3(5) 2_656 2_656
F81S B81S F83S 89.0(5) . 2_656
F82S B81S F83S 80.7(9) . 2_656
F81S B81S F83S 89.0(5) 2_656 .
F81S B81S F83S 100.3(5) . .
F82S B81S F83S 80.6(9) . .
F83S B81S F83S 161.3(18) 2_656 .

loop_
_geom_bond_atom_site_label_1
_geom_bond_atom_site_label_2
_geom_bond_distance
_geom_bond_site_symmetry_2
Co1 N21C 2.120(4) .
Co1 N21B 2.120(4) .
Co1 N11A 2.132(3) .
Co1 N11C 2.133(3) .
Co1 N11B 2.162(3) .
Co1 N21A 2.167(3) .
Co2 N41A 2.113(3) .
Co2 N11E 2.123(3) .
Co2 N11D 2.129(3) .
Co2 N21D 2.141(3) .
Co2 N21E 2.182(3) .
Co2 N31A 2.192(3) .
Co3 N31B 2.111(3) .
Co3 N11F 2.129(3) .
Co3 N21F 2.138(3) .
Co3 N41E 2.137(3) 7_666
Co3 N41B 2.145(3) .
Co3 N31E 2.176(4) 7_666
Co4 N41D 2.122(3) 7_666
Co4 N41C 2.128(3) .
Co4 N31D 2.150(3) 7_666
Co4 N31F 2.152(3) 7_666
Co4 N41F 2.163(3) 7_666
Co4 N31C 2.175(3) .
N11A C12A 1.3900 .
N11A C16A 1.3900 .
C12A C25A 1.339(4) .
C12A C13A 1.3900 .
C13A C14A 1.3900 .
C13A H13A 0.9500 .
C14A C15A 1.3900 .
C14A H14A 0.9500 .
C15A C16A 1.3900 .
C15A H15A 0.9500 .
C16A H16A 0.9500 .
N21A N22A 1.4200 .
N21A C25A 1.4200 .
N22A C26A 1.380(8) .
N22A C34H 1.4200 .
C34H C24A 1.4200 .
C34H H34H 0.9500 .
C24A C25A 1.4200 .
C24A H24A 0.9500 .
C26A C51A 1.533(7) .
C26A H26A 0.9900 .
C26A H26B 0.9900 .
N31A C32A 1.3900 .
N31A C36A 1.3900 .
C32A C45A 1.338(5) .
C32A C33A 1.3900 .
C33A C34A 1.3900 .
C33A H33A 0.9500 .
C34A C35A 1.3900 .
C34A H34A 0.9500 .
C35A C36A 1.3900 .
C35A H35A 0.9500 .
C36A H36A 0.9500 .
N41A N42A 1.4200 .
N41A C45A 1.4200 .
N42A C46A 1.381(8) .
N42A C43A 1.4200 .
C43A C44A 1.4200 .
C43A H43A 0.9500 .
C44A C45A 1.4200 .
C44A H44A 0.9500 .
C46A C64A 1.527(7) .
C46A H46A 0.9900 .
C46A H46B 0.9900 .
C51A C52A 1.3900 .
C51A C56A 1.3900 .
C52A C53A 1.3900 .
C52A H52A 0.9500 .
C53A C54A 1.3900 .
C53A H53A 0.9500 .
C54A C55A 1.3900 .
C54A H54A 0.9500 .
C55A C56A 1.3900 .
C55A C64A 1.3900 .
C56A C61A 1.3900 .
C61A C62A 1.3900 .
C61A H61A 0.9500 .
C62A C63A 1.3900 .
C62A H62A 0.9500 .
C63A C64A 1.3900 .
C63A H63A 0.9500 .
N11B C12B 1.3900 .
N11B C16B 1.3900 .
C12B C25B 1.348(5) .
C12B C13B 1.3900 .
C13B C14B 1.3900 .
C13B H13B 0.9500 .
C14B C15B 1.3900 .
C14B H14B 0.9500 .
C15B C16B 1.3900 .
C15B H15B 0.9500 .
C16B H16B 0.9500 .
N21B N22B 1.4200 .
N21B C25B 1.4200 .
N22B C26B 1.368(8) .
N22B C23B 1.4200 .
C23B C24B 1.4200 .
C23B H23B 0.9500 .
C24B C25B 1.4200 .
C24B H24B 0.9500 .
C26B C51B 1.539(8) .
C26B H26C 0.9900 .
C26B H26D 0.9900 .
N31B C32B 1.3900 .
N31B C36B 1.3900 .
C32B C45B 1.359(4) .
C32B C33B 1.3900 .
C33B C34B 1.3900 .
C33B H33B 0.9500 .
C34B C35B 1.3900 .
C34B H34B 0.9500 .
C35B C36B 1.3900 .
C35B H35B 0.9500 .
C36B H36B 0.9500 .
N41B N42B 1.4200 .
N41B C45B 1.4200 .
N42B C46B 1.375(7) .
N42B C43B 1.4200 .
C43B C44B 1.4200 .
C43B H43B 0.9500 .
C44B C45B 1.4200 .
C44B H44B 0.9500 .
C46B C64B 1.525(7) .
C46B H46C 0.9900 .
C46B H46D 0.9900 .
C51B C52B 1.3900 .
C51B C56B 1.3900 .
C52B C53B 1.3900 .
C52B H52B 0.9500 .
C53B C54B 1.3900 .
C53B H53B 0.9500 .
C54B C55B 1.3900 .
C54B H54B 0.9500 .
C55B C56B 1.3900 .
C55B C64B 1.3900 .
C56B C61B 1.3900 .
C61B C62B 1.3900 .
C61B H61B 0.9500 .
C62B C63B 1.3900 .
C62B H62B 0.9500 .
C63B C64B 1.3900 .
C63B H63B 0.9500 .
N11C C12C 1.3900 .
N11C C16C 1.3900 .
C12C C25C 1.360(4) .
C12C C13C 1.3900 .
C13C C14C 1.3900 .
C13C H13C 0.9500 .
C14C C15C 1.3900 .
C14C H14C 0.9500 .
C15C C16C 1.3900 .
C15C H15C 0.9500 .
C16C H16C 0.9500 .
N21C N22C 1.4200 .
N21C C25C 1.4200 .
N22C C26C 1.362(8) .
N22C C23C 1.4200 .
C23C C24C 1.4200 .
C23C H23C 0.9500 .
C24C C25C 1.4200 .
C24C H24C 0.9500 .
C26C C51C 1.522(8) .
C26C H26E 0.9900 .
C26C H26F 0.9900 .
N31C C32C 1.3900 .
N31C C36C 1.3900 .
C32C C45C 1.347(4) .
C32C C33C 1.3900 .
C33C C34C 1.3900 .
C33C H33C 0.9500 .
C34C C35C 1.3900 .
C34C H34C 0.9500 .
C35C C36C 1.3900 .
C35C H35C 0.9500 .
C36C H36C 0.9500 .
N41C C45C 1.4200 .
N41C N42C 1.4200 .
N42C C46C 1.369(7) .
N42C C43C 1.4200 .
C43C C44C 1.4200 .
C43C H43C 0.9500 .
C44C C45C 1.4200 .
C44C H44C 0.9500 .
C46C C64C 1.530(7) .
C46C H46E 0.9900 .
C46C H46F 0.9900 .
C51C C52C 1.3900 .
C51C C56C 1.3900 .
C52C C53C 1.3900 .
C52C H52C 0.9500 .
C53C C54C 1.3900 .
C53C H53C 0.9500 .
C54C C55C 1.3900 .
C54C H54C 0.9500 .
C55C C56C 1.3900 .
C55C C64C 1.3900 .
C56C C61C 1.3900 .
C61C C62C 1.3900 .
C61C H61C 0.9500 .
C62C C63C 1.3900 .
C62C H62C 0.9500 .
C63C C64C 1.3900 .
C63C H63C 0.9500 .
N11D C12D 1.3900 .
N11D C16D 1.3900 .
C12D C25D 1.352(4) .
C12D C13D 1.3900 .
C13D C14D 1.3900 .
C13D H13D 0.9500 .
C14D C15D 1.3900 .
C14D H14D 0.9500 .
C15D C16D 1.3900 .
C15D H15D 0.9500 .
C16D H16D 0.9500 .
N21D C25D 1.4200 .
N21D N22D 1.4200 .
N22D C26D 1.385(8) .
N22D C23D 1.4200 .
C23D C24D 1.4200 .
C23D H23D 0.9500 .
C24D C25D 1.4200 .
C24D H24D 0.9500 .
C26D C51D 1.529(7) .
C26D H26G 0.9900 .
C26D H26H 0.9900 .
N31D C32D 1.3900 .
N31D C36D 1.3900 .
N31D Co4 2.150(3) 7_666
C32D C45D 1.357(5) .
C32D C33D 1.3900 .
C33D C34D 1.3900 .
C33D H33D 0.9500 .
C34D C35D 1.3900 .
C34D H34D 0.9500 .
C35D C36D 1.3900 .
C35D H35D 0.9500 .
C36D H36D 0.9500 .
N41D N42D 1.4200 .
N41D C45D 1.4200 .
N41D Co4 2.122(3) 7_666
N42D C46D 1.357(7) .
N42D C43D 1.4200 .
C43D C44D 1.4200 .
C43D H43D 0.9500 .
C44D C45D 1.4200 .
C44D H44D 0.9500 .
C46D C64D 1.518(7) .
C46D H46G 0.9900 .
C46D H46H 0.9900 .
C51D C52D 1.3900 .
C51D C56D 1.3900 .
C52D C53D 1.3900 .
C52D H52D 0.9500 .
C53D C54D 1.3900 .
C53D H53D 0.9500 .
C54D C55D 1.3900 .
C54D H54D 0.9500 .
C55D C56D 1.3900 .
C55D C64D 1.3900 .
C56D C61D 1.3900 .
C61D C62D 1.3900 .
C61D H61D 0.9500 .
C62D C63D 1.3900 .
C62D H62D 0.9500 .
C63D C64D 1.3900 .
C63D H63D 0.9500 .
N11E C12E 1.3900 .
N11E C16E 1.3900 .
C12E C25E 1.353(4) .
C12E C13E 1.3900 .
C13E C14E 1.3900 .
C13E H13E 0.9500 .
C14E C15E 1.3900 .
C14E H14E 0.9500 .
C15E C16E 1.3900 .
C15E H15E 0.9500 .
C16E H16E 0.9500 .
N21E C25E 1.4200 .
N21E N22E 1.4200 .
N22E C26E 1.380(7) .
N22E C23E 1.4200 .
C23E C24E 1.4200 .
C23E H23E 0.9500 .
C24E C25E 1.4200 .
C24E H24E 0.9500 .
C26E C51E 1.544(7) .
C26E H26I 0.9900 .
C26E H26J 0.9900 .
N31E C32E 1.3900 .
N31E C36E 1.3900 .
N31E Co3 2.177(4) 7_666
C32E C45E 1.336(5) .
C32E C33E 1.3900 .
C33E C34E 1.3900 .
C33E H33E 0.9500 .
C34E C35E 1.3900 .
C34E H34E 0.9500 .
C35E C36E 1.3900 .
C35E H35E 0.9500 .
C36E H36E 0.9500 .
N41E N42E 1.4200 .
N41E C45E 1.4200 .
N41E Co3 2.137(3) 7_666
N42E C46E 1.381(7) .
N42E C43E 1.4200 .
C43E C44E 1.4200 .
C43E H43E 0.9500 .
C44E C45E 1.4200 .
C44E H44E 0.9500 .
C46E C64E 1.524(8) .
C46E H46I 0.9900 .
C46E H46J 0.9900 .
C51E C52E 1.3900 .
C51E C56E 1.3900 .
C52E C53E 1.3900 .
C52E H52E 0.9500 .
C53E C54E 1.3900 .
C53E H53E 0.9500 .
C54E C55E 1.3900 .
C54E H54E 0.9500 .
C55E C56E 1.3900 .
C55E C64E 1.3900 .
C56E C61E 1.3900 .
C61E C62E 1.3900 .
C61E H61E 0.9500 .
C62E C63E 1.3900 .
C62E H62E 0.9500 .
C63E C64E 1.3900 .
C63E H63E 0.9500 .
N11F C12F 1.3900 .
N11F C16F 1.3900 .
C12F C25F 1.345(5) .
C12F C13F 1.3900 .
C13F C14F 1.3900 .
C13F H13F 0.9500 .
C14F C15F 1.3900 .
C14F H14F 0.9500 .
C15F C16F 1.3900 .
C15F H15F 0.9500 .
C16F H16F 0.9500 .
N21F C25F 1.4200 .
N21F N22F 1.4200 .
N22F C26F 1.366(8) .
N22F C23F 1.4200 .
C23F C24F 1.4200 .
C23F H23F 0.9500 .
C24F C25F 1.4200 .
C24F H24F 0.9500 .
C26F C51F 1.524(7) .
C26F H26K 0.9900 .
C26F H26L 0.9900 .
N31F C32F 1.3900 .
N31F C36F 1.3900 .
N31F Co4 2.152(3) 7_666
C32F C45F 1.347(4) .
C32F C33F 1.3900 .
C33F C34F 1.3900 .
C33F H33F 0.9500 .
C34F C35F 1.3900 .
C34F H34F 0.9500 .
C35F C36F 1.3900 .
C35F H35F 0.9500 .
C36F H36F 0.9500 .
N41F N42F 1.4200 .
N41F C45F 1.4200 .
N41F Co4 2.163(3) 7_666
N42F C46F 1.374(7) .
N42F C43F 1.4200 .
C43F C44F 1.4200 .
C43F H43F 0.9500 .
C44F C45F 1.4200 .
C44F H44F 0.9500 .
C46F C64F 1.541(7) .
C46F H46K 0.9900 .
C46F H46L 0.9900 .
C51F C53F 1.3900 .
C51F C56F 1.3900 .
C53F C52F 1.3900 .
C53F H53F 0.9500 .
C52F C54F 1.3900 .
C52F H52F 0.9500 .
C54F C55F 1.3900 .
C54F H54F 0.9500 .
C55F C56F 1.3900 .
C55F C64F 1.3900 .
C56F C61F 1.3900 .
C61F C62F 1.3900 .
C61F H61F 0.9500 .
C62F C63F 1.3900 .
C62F H62F 0.9500 .
C63F C64F 1.3900 .
C63F H63F 0.9500 .
B11S F12S 1.383(7) .
B11S F14S 1.388(7) .
B11S F11S 1.387(7) .
B11S F13S 1.387(7) .
B21S F24S 1.366(6) .
B21S F21S 1.383(6) .
B21S F23S 1.387(6) .
B21S F22S 1.392(6) .
B31S F34S 1.376(5) .
B31S F32S 1.386(6) .
B31S F31S 1.384(5) .
B31S F33S 1.389(5) .
B41S F42S 1.375(6) .
B41S F44S 1.383(6) .
B41S F41S 1.383(6) .
B41S F43S 1.386(6) .
B51S F54S 1.354(6) .
B51S F52S 1.355(6) .
B51S F53S 1.383(7) .
B51S F51S 1.384(6) .
B61S F64S 1.362(7) .
B61S F61S 1.365(7) .
B61S F63S 1.378(7) .
B61S F62S 1.377(7) .
B71S F71S 1.357(7) .
B71S F73S 1.360(7) .
B71S F72S 1.365(7) .
B71S F74S 1.373(7) .
P11G O11G 1.309(13) .
P11G O31G 1.595(6) .
P11G O21G 1.618(8) .
P11G C11G 1.873(8) .
C11G C12G 1.533(9) .
C11G H11A 0.9900 .
C11G H11B 0.9900 .
C12G H12A 0.9800 .
C12G H12B 0.9800 .
C12G H12C 0.9800 .
O21G C22G 1.434(9) .
C22G C23G 1.543(10) .
C22G H22A 0.9900 .
C22G H22B 0.9900 .
C23G H23A 0.9800 .
C23G H23G 0.9800 .
C23G H23H 0.9800 .
O31G C32G 1.428(9) .
C32G C33G 1.547(10) .
C32G H32A 0.9900 .
C32G H32B 0.9900 .
C33G H33G 0.9800 .
C33G H33H 0.9800 .
C33G H33I 0.9800 .
O31H C32H 1.430(11) .
C32H C33H 1.540(10) .
C32H H32C 0.9900 .
C32H H32D 0.9900 .
C33H H33J 0.9800 .
C33H H33K 0.9800 .
C33H H33L 0.9800 .
F81S B81S 1.321(13) .
F82S B81S 1.32(2) .
F83S B81S 1.718(11) .
B81S F81S 1.321(13) 2_656
B81S F83S 1.718(11) 2_656

loop_
_geom_torsion_atom_site_label_1
_geom_torsion_atom_site_label_2
_geom_torsion_atom_site_label_3
_geom_torsion_atom_site_label_4
_geom_torsion
_geom_torsion_site_symmetry_1
C16A N11A C12A C25A -175.4(5) .
Co1 N11A C12A C25A 0.2(4) .
C16A N11A C12A C13A 0.0 .
Co1 N11A C12A C13A 175.6(3) .
C25A C12A C13A C14A 175.1(5) .
N11A C12A C13A C14A 0.0 .
C12A C13A C14A C15A 0.0 .
C13A C14A C15A C16A 0.0 .
C14A C15A C16A N11A 0.0 .
C12A N11A C16A C15A 0.0 .
Co1 N11A C16A C15A -175.0(4) .
C25A N21A N22A C26A 174.9(6) .
Co1 N21A N22A C26A -6.5(7) .
C25A N21A N22A C34H 0.0 .
Co1 N21A N22A C34H 178.6(5) .
C26A N22A C34H C24A -174.8(6) .
N21A N22A C34H C24A 0.0 .
N22A C34H C24A C25A 0.0 .
C13A C12A C25A C24A 1.2(7) .
N11A C12A C25A C24A 176.4(4) .
C13A C12A C25A N21A -172.6(3) .
N11A C12A C25A N21A 2.6(6) .
C34H C24A C25A C12A -174.4(6) .
C34H C24A C25A N21A 0.0 .
N22A N21A C25A C12A 175.1(5) .
Co1 N21A C25A C12A -3.9(5) .
N22A N21A C25A C24A 0.0 .
Co1 N21A C25A C24A -179.1(3) .
C34H N22A C26A C51A 82.9(6) .
N21A N22A C26A C51A -91.0(6) .
C36A N31A C32A C45A 177.9(5) .
Co2 N31A C32A C45A 0.2(4) .
C36A N31A C32A C33A 0.0 .
Co2 N31A C32A C33A -177.6(3) .
C45A C32A C33A C34A -177.7(5) .
N31A C32A C33A C34A 0.0 .
C32A C33A C34A C35A 0.0 .
C33A C34A C35A C36A 0.0 .
C34A C35A C36A N31A 0.0 .
C32A N31A C36A C35A 0.0 .
Co2 N31A C36A C35A 177.4(3) .
C45A N41A N42A C46A -170.3(5) .
Co2 N41A N42A C46A 11.2(7) .
C45A N41A N42A C43A 0.0 .
Co2 N41A N42A C43A -178.5(4) .
C46A N42A C43A C44A 169.3(6) .
N41A N42A C43A C44A 0.0 .
N42A C43A C44A C45A 0.0 .
N31A C32A C45A C44A -177.9(4) .
C33A C32A C45A C44A -0.1(7) .
N31A C32A C45A N41A -1.1(6) .
C33A C32A C45A N41A 176.7(3) .
C43A C44A C45A C32A 177.1(6) .
C43A C44A C45A N41A 0.0 .
N42A N41A C45A C32A -177.5(5) .
Co2 N41A C45A C32A 1.4(5) .
N42A N41A C45A C44A 0.0 .
Co2 N41A C45A C44A 178.9(3) .
C43A N42A C46A C64A -83.8(7) .
N41A N42A C46A C64A 84.2(6) .
N22A C26A C51A C52A 8.1(7) .
N22A C26A C51A C56A -171.3(4) .
C56A C51A C52A C53A 0.0 .
C26A C51A C52A C53A -179.4(4) .
C51A C52A C53A C54A 0.0 .
C52A C53A C54A C55A 0.0 .
C53A C54A C55A C56A 0.0 .
C53A C54A C55A C64A 180.0 .
C54A C55A C56A C61A 180.0 .
C64A C55A C56A C61A 0.0 .
C54A C55A C56A C51A 0.0 .
C64A C55A C56A C51A 180.0 .
C52A C51A C56A C55A 0.0 .
C26A C51A C56A C55A 179.4(4) .
C52A C51A C56A C61A 180.0 .
C26A C51A C56A C61A -0.6(4) .
C55A C56A C61A C62A 0.0 .
C51A C56A C61A C62A 180.0 .
C56A C61A C62A C63A 0.0 .
C61A C62A C63A C64A 0.0 .
C62A C63A C64A C55A 0.0 .
C62A C63A C64A C46A -179.6(4) .
C56A C55A C64A C63A 0.0 .
C54A C55A C64A C63A 180.0 .
C56A C55A C64A C46A 179.6(4) .
C54A C55A C64A C46A -0.4(4) .
N42A C46A C64A C63A 2.1(7) .
N42A C46A C64A C55A -177.4(4) .
C16B N11B C12B C25B 178.4(5) .
Co1 N11B C12B C25B 4.3(5) .
C16B N11B C12B C13B 0.0 .
Co1 N11B C12B C13B -174.1(3) .
C25B C12B C13B C14B -178.3(5) .
N11B C12B C13B C14B 0.0 .
C12B C13B C14B C15B 0.0 .
C13B C14B C15B C16B 0.0 .
C14B C15B C16B N11B 0.0 .
C12B N11B C16B C15B 0.0 .
Co1 N11B C16B C15B 173.4(3) .
C25B N21B N22B C26B 169.5(6) .
Co1 N21B N22B C26B -28.7(7) .
C25B N21B N22B C23B 0.0 .
Co1 N21B N22B C23B 161.8(5) .
C26B N22B C23B C24B -168.3(7) .
N21B N22B C23B C24B 0.0 .
N22B C23B C24B C25B 0.0 .
C13B C12B C25B C24B -14.9(7) .
N11B C12B C25B C24B 166.7(4) .
C13B C12B C25B N21B 167.6(3) .
N11B C12B C25B N21B -10.7(6) .
C23B C24B C25B C12B -177.6(7) .
C23B C24B C25B N21B 0.0 .
N22B N21B C25B C12B 178.0(6) .
Co1 N21B C25B C12B 11.8(5) .
N22B N21B C25B C24B 0.0 .
Co1 N21B C25B C24B -166.2(4) .
N21B N22B C26B C51B -75.1(7) .
C23B N22B C26B C51B 91.9(7) .
C36B N31B C32B C45B 177.5(4) .
Co3 N31B C32B C45B -8.5(4) .
C36B N31B C32B C33B 0.0 .
Co3 N31B C32B C33B 174.0(3) .
C45B C32B C33B C34B -177.3(5) .
N31B C32B C33B C34B 0.0 .
C32B C33B C34B C35B 0.0 .
C33B C34B C35B C36B 0.0 .
C34B C35B C36B N31B 0.0 .
C32B N31B C36B C35B 0.0 .
Co3 N31B C36B C35B -173.4(3) .
C45B N41B N42B C46B -170.1(5) .
Co3 N41B N42B C46B 6.6(7) .
C45B N41B N42B C43B 0.0 .
Co3 N41B N42B C43B 176.6(4) .
C46B N42B C43B C44B 169.7(6) .
N41B N42B C43B C44B 0.0 .
N42B C43B C44B C45B 0.0 .
N31B C32B C45B N41B 1.2(5) .
C33B C32B C45B N41B 178.6(3) .
N31B C32B C45B C44B -173.5(3) .
C33B C32B C45B C44B 3.9(6) .
N42B N41B C45B C32B -176.0(5) .
Co3 N41B C45B C32B 6.3(4) .
N42B N41B C45B C44B 0.0 .
Co3 N41B C45B C44B -177.7(3) .
C43B C44B C45B C32B 175.2(5) .
C43B C44B C45B N41B 0.0 .
N41B N42B C46B C64B 81.9(6) .
C43B N42B C46B C64B -86.3(6) .
N22B C26B C51B C52B -4.3(7) .
N22B C26B C51B C56B 176.7(4) .
C56B C51B C52B C53B 0.0 .
C26B C51B C52B C53B -179.0(4) .
C51B C52B C53B C54B 0.0 .
C52B C53B C54B C55B 0.0 .
C53B C54B C55B C56B 0.0 .
C53B C54B C55B C64B 180.0 .
C54B C55B C56B C61B 180.0 .
C64B C55B C56B C61B 0.0 .
C54B C55B C56B C51B 0.0 .
C64B C55B C56B C51B 180.0 .
C52B C51B C56B C61B 180.0 .
C26B C51B C56B C61B -1.0(4) .
C52B C51B C56B C55B 0.0 .
C26B C51B C56B C55B 179.0(4) .
C55B C56B C61B C62B 0.0 .
C51B C56B C61B C62B 180.0 .
C56B C61B C62B C63B 0.0 .
C61B C62B C63B C64B 0.0 .
C62B C63B C64B C55B 0.0 .
C62B C63B C64B C46B -175.5(4) .
C56B C55B C64B C63B 0.0 .
C54B C55B C64B C63B 180.0 .
C56B C55B C64B C46B 175.3(4) .
C54B C55B C64B C46B -4.7(4) .
N42B C46B C64B C63B 3.5(6) .
N42B C46B C64B C55B -171.9(4) .
C16C N11C C12C C25C -176.2(4) .
Co1 N11C C12C C25C 10.0(4) .
C16C N11C C12C C13C 0.0 .
Co1 N11C C12C C13C -173.8(3) .
C25C C12C C13C C14C 175.9(5) .
N11C C12C C13C C14C 0.0 .
C12C C13C C14C C15C 0.0 .
C13C C14C C15C C16C 0.0 .
C14C C15C C16C N11C 0.0 .
C12C N11C C16C C15C 0.0 .
Co1 N11C C16C C15C 173.1(3) .
C25C N21C N22C C26C 175.9(6) .
Co1 N21C N22C C26C -12.6(8) .
C25C N21C N22C C23C 0.0 .
Co1 N21C N22C C23C 171.5(5) .
C26C N22C C23C C24C -175.5(7) .
N21C N22C C23C C24C 0.0 .
N22C C23C C24C C25C 0.0 .
N11C C12C C25C C24C 167.4(4) .
C13C C12C C25C C24C -8.7(7) .
N11C C12C C25C N21C -8.9(5) .
C13C C12C C25C N21C 175.0(3) .
C23C C24C C25C C12C -176.6(6) .
C23C C24C C25C N21C 0.0 .
N22C N21C C25C C12C 177.2(5) .
Co1 N21C C25C C12C 3.4(5) .
N22C N21C C25C C24C 0.0 .
Co1 N21C C25C C24C -173.8(4) .
N21C N22C C26C C51C -80.3(8) .
C23C N22C C26C C51C 94.6(7) .
C36C N31C C32C C45C 174.1(4) .
Co4 N31C C32C C45C -3.3(4) .
C36C N31C C32C C33C 0.0 .
Co4 N31C C32C C33C -177.4(3) .
C45C C32C C33C C34C -173.7(5) .
N31C C32C C33C C34C 0.0 .
C32C C33C C34C C35C 0.0 .
C33C C34C C35C C36C 0.0 .
C34C C35C C36C N31C 0.0 .
C32C N31C C36C C35C 0.0 .
Co4 N31C C36C C35C 177.1(3) .
C45C N41C N42C C46C -178.1(5) .
Co4 N41C N42C C46C -7.7(6) .
C45C N41C N42C C43C 0.0 .
Co4 N41C N42C C43C 170.5(4) .
C46C N42C C43C C44C 178.0(6) .
N41C N42C C43C C44C 0.0 .
N42C C43C C44C C45C 0.0 .
C33C C32C C45C N41C 169.0(3) .
N31C C32C C45C N41C -4.9(5) .
C33C C32C C45C C44C -6.1(6) .
N31C C32C C45C C44C -180.0(3) .
N42C N41C C45C C32C -176.3(5) .
Co4 N41C C45C C32C 10.7(4) .
N42C N41C C45C C44C 0.0 .
Co4 N41C C45C C44C -173.0(3) .
C43C C44C C45C C32C 175.5(6) .
C43C C44C C45C N41C 0.0 .
N41C N42C C46C C64C 86.9(6) .
C43C N42C C46C C64C -90.9(6) .
N22C C26C C51C C52C -4.2(8) .
N22C C26C C51C C56C 175.2(4) .
C56C C51C C52C C53C 0.0 .
C26C C51C C52C C53C 179.4(5) .
C51C C52C C53C C54C 0.0 .
C52C C53C C54C C55C 0.0 .
C53C C54C C55C C56C 0.0 .
C53C C54C C55C C64C 180.0 .
C54C C55C C56C C61C 180.0 .
C64C C55C C56C C61C 0.0 .
C54C C55C C56C C51C 0.0 .
C64C C55C C56C C51C 180.0 .
C52C C51C C56C C55C 0.0 .
C26C C51C C56C C55C -179.4(5) .
C52C C51C C56C C61C 180.0 .
C26C C51C C56C C61C 0.6(5) .
C55C C56C C61C C62C 0.0 .
C51C C56C C61C C62C 180.0 .
C56C C61C C62C C63C 0.0 .
C61C C62C C63C C64C 0.0 .
C62C C63C C64C C55C 0.0 .
C62C C63C C64C C46C -178.9(4) .
C56C C55C C64C C63C 0.0 .
C54C C55C C64C C63C 180.0 .
C56C C55C C64C C46C 178.9(4) .
C54C C55C C64C C46C -1.1(4) .
N42C C46C C64C C63C 11.4(6) .
N42C C46C C64C C55C -167.5(3) .
C16D N11D C12D C25D -179.2(4) .
Co2 N11D C12D C25D -4.2(4) .
C16D N11D C12D C13D 0.0 .
Co2 N11D C12D C13D 175.0(3) .
C25D C12D C13D C14D 179.2(4) .
N11D C12D C13D C14D 0.0 .
C12D C13D C14D C15D 0.0 .
C13D C14D C15D C16D 0.0 .
C14D C15D C16D N11D 0.0 .
C12D N11D C16D C15D 0.0 .
Co2 N11D C16D C15D -174.5(3) .
C25D N21D N22D C26D -175.7(5) .
Co2 N21D N22D C26D 17.9(6) .
C25D N21D N22D C23D 0.0 .
Co2 N21D N22D C23D -166.4(4) .
C26D N22D C23D C24D 175.4(6) .
N21D N22D C23D C24D 0.0 .
N22D C23D C24D C25D 0.0 .
C13D C12D C25D C24D 12.5(6) .
N11D C12D C25D C24D -168.3(3) .
C13D C12D C25D N21D -172.1(3) .
N11D C12D C25D N21D 7.1(5) .
C23D C24D C25D C12D 175.7(6) .
C23D C24D C25D N21D 0.0 .
N22D N21D C25D C12D -176.5(5) .
Co2 N21D C25D C12D -6.4(4) .
N22D N21D C25D C24D 0.0 .
Co2 N21D C25D C24D 170.1(3) .
N21D N22D C26D C51D 84.2(6) .
C23D N22D C26D C51D -90.5(6) .
C36D N31D C32D C45D -178.8(5) .
Co4 N31D C32D C45D 3.6(4) 7_666
C36D N31D C32D C33D 0.0 .
Co4 N31D C32D C33D -177.5(3) 7_666
C45D C32D C33D C34D 178.7(5) .
N31D C32D C33D C34D 0.0 .
C32D C33D C34D C35D 0.0 .
C33D C34D C35D C36D 0.0 .
C34D C35D C36D N31D 0.0 .
C32D N31D C36D C35D 0.0 .
Co4 N31D C36D C35D 177.2(3) 7_666
C45D N41D N42D C46D 175.3(5) .
Co4 N41D N42D C46D 3.5(6) 7_666
C45D N41D N42D C43D 0.0 .
Co4 N41D N42D C43D -171.8(4) 7_666
C46D N42D C43D C44D -175.0(6) .
N41D N42D C43D C44D 0.0 .
N42D C43D C44D C45D 0.0 .
N31D C32D C45D C44D -179.2(3) .
C33D C32D C45D C44D 2.0(7) .
N31D C32D C45D N41D 2.2(5) .
C33D C32D C45D N41D -176.5(3) .
C43D C44D C45D C32D -178.6(6) .
C43D C44D C45D N41D 0.0 .
N42D N41D C45D C32D 178.9(5) .
Co4 N41D C45D C32D -7.0(4) 7_666
N42D N41D C45D C44D 0.0 .
Co4 N41D C45D C44D 174.2(3) 7_666
C43D N42D C46D C64D 89.8(6) .
N41D N42D C46D C64D -84.4(6) .
N22D C26D C51D C52D 2.4(7) .
N22D C26D C51D C56D -179.6(4) .
C56D C51D C52D C53D 0.0 .
C26D C51D C52D C53D 178.0(4) .
C51D C52D C53D C54D 0.0 .
C52D C53D C54D C55D 0.0 .
C53D C54D C55D C56D 0.0 .
C53D C54D C55D C64D 180.0 .
C54D C55D C56D C61D 180.0 .
C64D C55D C56D C61D 0.0 .
C54D C55D C56D C51D 0.0 .
C64D C55D C56D C51D 180.0 .
C52D C51D C56D C55D 0.0 .
C26D C51D C56D C55D -177.9(4) .
C52D C51D C56D C61D 180.0 .
C26D C51D C56D C61D 2.1(4) .
C55D C56D C61D C62D 0.0 .
C51D C56D C61D C62D 180.0 .
C56D C61D C62D C63D 0.0 .
C61D C62D C63D C64D 0.0 .
C62D C63D C64D C55D 0.0 .
C62D C63D C64D C46D 176.8(4) .
C56D C55D C64D C63D 0.0 .
C54D C55D C64D C63D 180.0 .
C56D C55D C64D C46D -176.7(4) .
C54D C55D C64D C46D 3.3(4) .
N42D C46D C64D C63D -10.9(6) .
N42D C46D C64D C55D 165.9(4) .
C16E N11E C12E C25E 177.7(5) .
Co2 N11E C12E C25E -3.7(4) .
C16E N11E C12E C13E 0.0 .
Co2 N11E C12E C13E 178.6(3) .
C25E C12E C13E C14E -177.5(5) .
N11E C12E C13E C14E 0.0 .
C12E C13E C14E C15E 0.0 .
C13E C14E C15E C16E 0.0 .
C14E C15E C16E N11E 0.0 .
C12E N11E C16E C15E 0.0 .
Co2 N11E C16E C15E -178.5(3) .
C25E N21E N22E C26E -170.9(6) .
Co2 N21E N22E C26E 6.3(7) .
C25E N21E N22E C23E 0.0 .
Co2 N21E N22E C23E 177.2(5) .
C26E N22E C23E C24E 170.6(6) .
N21E N22E C23E C24E 0.0 .
N22E C23E C24E C25E 0.0 .
N11E C12E C25E N21E -1.7(6) .
C13E C12E C25E N21E 175.9(3) .
N11E C12E C25E C24E -176.5(4) .
C13E C12E C25E C24E 1.1(7) .
N22E N21E C25E C12E -176.0(5) .
Co2 N21E C25E C12E 5.9(5) .
N22E N21E C25E C24E 0.0 .
Co2 N21E C25E C24E -178.1(3) .
C23E C24E C25E C12E 175.3(6) .
C23E C24E C25E N21E 0.0 .
C23E N22E C26E C51E -88.2(6) .
N21E N22E C26E C51E 81.0(6) .
C36E N31E C32E C45E -177.8(6) .
Co3 N31E C32E C45E -3.3(6) 7_666
C36E N31E C32E C33E 0.0 .
Co3 N31E C32E C33E 174.5(4) 7_666
C45E C32E C33E C34E 177.6(7) .
N31E C32E C33E C34E 0.0 .
C32E C33E C34E C35E 0.0 .
C33E C34E C35E C36E 0.0 .
C34E C35E C36E N31E 0.0 .
C32E N31E C36E C35E 0.0 .
Co3 N31E C36E C35E -173.8(5) 7_666
C45E N41E N42E C46E 178.9(6) .
Co3 N41E N42E C46E -15.1(7) 7_666
C45E N41E N42E C43E 0.0 .
Co3 N41E N42E C43E 166.1(5) 7_666
C46E N42E C43E C44E -178.7(6) .
N41E N42E C43E C44E 0.0 .
N42E C43E C44E C45E 0.0 .
N31E C32E C45E C44E 172.2(4) .
C33E C32E C45E C44E -5.5(8) .
N31E C32E C45E N41E -1.0(7) .
C33E C32E C45E N41E -178.7(4) .
C43E C44E C45E C32E -173.8(7) .
C43E C44E C45E N41E 0.0 .
N42E N41E C45E C32E 174.7(6) .
Co3 N41E C45E C32E 4.8(5) 7_666
N42E N41E C45E C44E 0.0 .
Co3 N41E C45E C44E -169.9(3) 7_666
C43E N42E C46E C64E 102.3(6) .
N41E N42E C46E C64E -76.3(6) .
N22E C26E C51E C52E -7.2(6) .
N22E C26E C51E C56E 172.7(3) .
C56E C51E C52E C53E 0.0 .
C26E C51E C52E C53E 179.9(4) .
C51E C52E C53E C54E 0.0 .
C52E C53E C54E C55E 0.0 .
C53E C54E C55E C56E 0.0 .
C53E C54E C55E C64E 180.0 .
C54E C55E C56E C61E 180.0 .
C64E C55E C56E C61E 0.0 .
C54E C55E C56E C51E 0.0 .
C64E C55E C56E C51E 180.0 .
C52E C51E C56E C55E 0.0 .
C26E C51E C56E C55E -179.9(4) .
C52E C51E C56E C61E 180.0 .
C26E C51E C56E C61E 0.1(4) .
C55E C56E C61E C62E 0.0 .
C51E C56E C61E C62E 180.0 .
C56E C61E C62E C63E 0.0 .
C61E C62E C63E C64E 0.0 .
C62E C63E C64E C55E 0.0 .
C62E C63E C64E C46E 175.3(4) .
C56E C55E C64E C63E 0.0 .
C54E C55E C64E C63E 180.0 .
C56E C55E C64E C46E -175.4(4) .
C54E C55E C64E C46E 4.6(4) .
N42E C46E C64E C63E -3.7(7) .
N42E C46E C64E C55E 171.7(4) .
C16F N11F C12F C25F 178.4(5) .
Co3 N11F C12F C25F -0.1(4) .
C16F N11F C12F C13F 0.0 .
Co3 N11F C12F C13F -178.5(3) .
C25F C12F C13F C14F -178.3(5) .
N11F C12F C13F C14F 0.0 .
C12F C13F C14F C15F 0.0 .
C13F C14F C15F C16F 0.0 .
C14F C15F C16F N11F 0.0 .
C12F N11F C16F C15F 0.0 .
Co3 N11F C16F C15F 178.3(3) .
C25F N21F N22F C26F -174.3(6) .
Co3 N21F N22F C26F 17.2(7) .
C25F N21F N22F C23F 0.0 .
Co3 N21F N22F C23F -168.6(5) .
C26F N22F C23F C24F 174.0(6) .
N21F N22F C23F C24F 0.0 .
N22F C23F C24F C25F 0.0 .
N11F C12F C25F N21F 2.4(5) .
C13F C12F C25F N21F -179.2(3) .
N11F C12F C25F C24F -171.8(4) .
C13F C12F C25F C24F 6.6(7) .
N22F N21F C25F C12F -175.5(5) .
Co3 N21F C25F C12F -3.5(5) .
N22F N21F C25F C24F 0.0 .
Co3 N21F C25F C24F 172.0(3) .
C23F C24F C25F C12F 174.7(6) .
C23F C24F C25F N21F 0.0 .
C23F N22F C26F C51F -86.5(6) .
N21F N22F C26F C51F 86.6(6) .
C36F N31F C32F C45F 179.9(4) .
Co4 N31F C32F C45F 6.3(4) 7_666
C36F N31F C32F C33F 0.0 .
Co4 N31F C32F C33F -173.7(3) 7_666
C45F C32F C33F C34F -179.9(4) .
N31F C32F C33F C34F 0.0 .
C32F C33F C34F C35F 0.0 .
C33F C34F C35F C36F 0.0 .
C34F C35F C36F N31F 0.0 .
C32F N31F C36F C35F 0.0 .
Co4 N31F C36F C35F 172.9(3) 7_666
C45F N41F N42F C46F 179.1(5) .
Co4 N41F N42F C46F 8.9(6) 7_666
C45F N41F N42F C43F 0.0 .
Co4 N41F N42F C43F -170.2(4) 7_666
C46F N42F C43F C44F -179.0(6) .
N41F N42F C43F C44F 0.0 .
N42F C43F C44F C45F 0.0 .
N31F C32F C45F C44F -179.9(3) .
C33F C32F C45F C44F 0.0(6) .
N31F C32F C45F N41F 1.0(5) .
C33F C32F C45F N41F -179.1(3) .
C43F C44F C45F C32F -179.1(6) .
C43F C44F C45F N41F 0.0 .
N42F N41F C45F C32F 179.3(5) .
Co4 N41F C45F C32F -7.6(4) 7_666
N42F N41F C45F C44F 0.0 .
Co4 N41F C45F C44F 173.1(3) 7_666
N41F N42F C46F C64F -89.3(6) .
C43F N42F C46F C64F 89.6(6) .
N22F C26F C51F C53F -0.3(6) .
N22F C26F C51F C56F 175.3(4) .
C56F C51F C53F C52F 0.0 .
C26F C51F C53F C52F 175.8(4) .
C51F C53F C52F C54F 0.0 .
C53F C52F C54F C55F 0.0 .
C52F C54F C55F C56F 0.0 .
C52F C54F C55F C64F 180.0 .
C54F C55F C56F C61F 180.0 .
C64F C55F C56F C61F 0.0 .
C54F C55F C56F C51F 0.0 .
C64F C55F C56F C51F 180.0 .
C53F C51F C56F C61F 180.0 .
C26F C51F C56F C61F 4.4(4) .
C53F C51F C56F C55F 0.0 .
C26F C51F C56F C55F -175.6(4) .
C55F C56F C61F C62F 0.0 .
C51F C56F C61F C62F 180.0 .
C56F C61F C62F C63F 0.0 .
C61F C62F C63F C64F 0.0 .
C62F C63F C64F C55F 0.0 .
C62F C63F C64F C46F 176.1(4) .
C54F C55F C64F C63F 180.0 .
C56F C55F C64F C63F 0.0 .
C54F C55F C64F C46F 3.9(4) .
C56F C55F C64F C46F -176.1(4) .
N42F C46F C64F C63F -8.0(6) .
N42F C46F C64F C55F 168.0(4) .
O11G P11G C11G C12G 178.1(10) .
O31G P11G C11G C12G -45.9(11) .
O21G P11G C11G C12G 60.6(10) .
O11G P11G O21G C22G 66.0(15) .
O31G P11G O21G C22G -61.2(14) .
C11G P11G O21G C22G 179.1(13) .
P11G O21G C22G C23G -3(7) .
O11G P11G O31G C32G 45.9(14) .
O21G P11G O31G C32G 170.7(11) .
C11G P11G O31G C32G -86.1(12) .
P11G O31G C32G C33G 102.1(16) .
